data_7110780
loop_
_publ_author_name
'Pschirer, Neil G.'
'Fu, Wei'
'Adams, Richard D.'
'Bunz, Uwe H. F.'

_publ_section_title
;
 Ring-closing alkyne metathesis with simple catalyst systems: an access to
 molecular triangles and rhomboids
;
_journal_issue 1
_journal_name_full 'Chemical Communications'
_journal_page_first 87
_journal_paper_doi 10.1039/a908638b
_journal_year 2000
_chemical_formula_sum 'C180 H204 O18 Si9'
_chemical_formula_weight 2908.35
_space_group_IT_number 2
_symmetry_cell_setting triclinic
_symmetry_Int_Tables_number 2
_symmetry_space_group_name_Hall '-P 1'
_symmetry_space_group_name_H-M 'P -1'
_audit_creation_date 1999-10-18
_audit_creation_method 'by teXsan v1.8'
_audit_update_record
;
?
;
_cell_angle_alpha 92.0(1)
_cell_angle_beta 96.25(7)
_cell_angle_gamma 93.70(9)
_cell_formula_units_Z 2
_cell_length_a 23.76(2)
_cell_length_b 24.07(3)
_cell_length_c 15.01(1)
_cell_measurement_reflns_used 15
_cell_measurement_temperature 296.2
_cell_measurement_theta_max 3.2
_cell_measurement_theta_min 2.3
_cell_volume 8508(14)
_computing_cell_refinement 'MSC/AFC Diffractometer Control'
_computing_data_collection 'MSC/AFC Diffractometer Control'
_computing_data_reduction 'teXsan (MSC, 1992-1997)'
_computing_publication_material 'teXsan (MSC, 1992-1997)'
_computing_structure_refinement 'teXsan (MSC, 1992-1997)'
_computing_structure_solution
;
SIR92 (Altomare, et. al. 1993)
;
_diffrn_ambient_temperature 296.2
_diffrn_measurement_device_type 'Rigaku AFC6S'
_diffrn_measurement_method \w-2\q
_diffrn_orient_matrix_UB_11 -0.01399
_diffrn_orient_matrix_UB_12 0.02248
_diffrn_orient_matrix_UB_13 0.04930
_diffrn_orient_matrix_UB_21 0.01439
_diffrn_orient_matrix_UB_22 0.03504
_diffrn_orient_matrix_UB_23 -0.02636
_diffrn_orient_matrix_UB_31 -0.03740
_diffrn_orient_matrix_UB_32 0.00182
_diffrn_orient_matrix_UB_33 -0.03707
_diffrn_radiation_detector 'scintillation counter'
_diffrn_radiation_monochromator graphite
_diffrn_radiation_source 'X-ray tube'
_diffrn_radiation_type 'Mo K\a'
_diffrn_radiation_wavelength 0.7107
_diffrn_reflns_av_R_equivalents 0.03170
_diffrn_reflns_av_sigmaI/netI 0.100
_diffrn_reflns_limit_h_max 22
_diffrn_reflns_limit_h_min 0
_diffrn_reflns_limit_k_max 23
_diffrn_reflns_limit_k_min -23
_diffrn_reflns_limit_l_max 14
_diffrn_reflns_limit_l_min -14
_diffrn_reflns_number 16410
_diffrn_reflns_reduction_process 'Lp corrections applied'
_diffrn_reflns_theta_max 20.00
_diffrn_reflns_theta_min 0.85
_diffrn_standards_decay_% -5.26
_diffrn_standards_interval_count 150
_diffrn_standards_number 3
_exptl_absorpt_coefficient_mu 0.130
_exptl_absorpt_correction_T_max 1.000
_exptl_absorpt_correction_T_min 0.603
_exptl_absorpt_correction_type
;
\DF (DIFABS; Walker & Stuart, 1983)
;
_exptl_crystal_density_diffrn 1.129
_exptl_crystal_density_meas ?
_exptl_crystal_F_000 3108.00
_exptl_crystal_size_max 0.00
_exptl_crystal_size_mid 0.00
_exptl_crystal_size_min 0.00
_refine_diff_density_max 0.59
_refine_diff_density_min -0.40
_refine_ls_extinction_method none
_refine_ls_goodness_of_fit_all 2.316
_refine_ls_goodness_of_fit_ref 2.316
_refine_ls_hydrogen_treatment noref
_refine_ls_matrix_type full
_refine_ls_number_constraints 0
_refine_ls_number_parameters 1489
_refine_ls_number_reflns 7703
_refine_ls_number_restraints 0
_refine_ls_R_factor_all 0.0911
_refine_ls_R_factor_gt 0.0911
_refine_ls_shift/esd_max 1.6407
_refine_ls_shift/esd_mean 0.0305
_refine_ls_structure_factor_coef F
_refine_ls_weighting_details 'w = 1/[\s^2^(Fo) + 0.00160|Fo|^2^]'
_refine_ls_weighting_scheme calc
_refine_ls_wR_factor_all 0.1261
_refine_ls_wR_factor_ref 0.1261
_reflns_number_gt 7703
_reflns_number_total 15889
_reflns_threshold_expression I>3.00\s(I)
_cod_data_source_file a908638bsup1.cif
_cod_data_source_block afc6s.xtl_master_file1
_cod_depositor_comments
;
The following automatic conversions were performed:

'_exptl_crystal_density_meas' value 'not measured' was changed to '?'
- the value is perceived as not measured.

Automatic conversion script
Id: cif_fix_values 3008 2015-01-20 13:52:24Z robertas 

The following automatic conversions were performed:

'_refine_ls_weighting_scheme' value 'w = 1/[\s^2^(Fo) +
0.00160|Fo|^2^]' was changed to 'calc'. New tag
'_refine_ls_weighting_details' was created. The value of the new tag
was set to 'w = 1/[\s^2^(Fo) + 0.00160|Fo|^2^]'.

Automatic conversion script
Id: cif_fix_values 3143 2015-03-26 13:38:13Z robertas 
;
_cod_original_cell_volume 8507.4(2)
_cod_original_sg_symbol_H-M 'P -1       '
_cod_original_formula_sum 'C180 H204 O18 Si9 '
_cod_database_code 7110780

loop_
_symmetry_equiv_pos_as_xyz
'   +x,   +y,   +z'
'   -x,   -y,   -z'

loop_
_atom_site_label
_atom_site_fract_x
_atom_site_fract_y
_atom_site_fract_z
_atom_site_U_iso_or_equiv
_atom_site_occupancy
_atom_site_adp_type
_atom_site_calc_flag
Si(1) 0.9909(2) 0.0736(2) 1.2704(3) 0.061(1) 1.000 Uani d
Si(2) 0.7309(2) 0.2198(2) 0.3829(3) 0.083(2) 1.000 Uani d
Si(3) 1.1365(2) 0.6160(2) 0.9301(3) 0.081(2) 1.000 Uani d
Si(4) 0.6439(2) 0.0844(2) 0.9475(3) 0.070(2) 1.000 Uani d
Si(5) 0.8098(2) 0.6104(2) 0.5305(3) 0.087(2) 1.000 Uani d
Si(6) 0.3827(2) 0.2200(2) 0.0565(3) 0.067(1) 1.000 Uani d
Si(7) 0.6790(2) 0.9345(1) 0.3901(3) 0.060(1) 1.000 Uani d
Si(8) 0.5141(2) 0.3970(2) 0.7609(3) 0.064(1) 1.000 Uani d
Si(9) 0.9439(2) 0.7975(2) 1.2825(2) 0.071(1) 1.000 Uani d
O(1) 0.9885(4) 0.0710(4) 1.1624(6) 0.074(3) 1.000 Uani d
O(2) 1.0035(4) 0.1377(3) 1.3084(5) 0.072(3) 1.000 Uani d
O(3) 1.1668(4) 0.5573(4) 0.9341(8) 0.108(4) 1.000 Uani d
O(4) 1.0943(5) 0.6157(4) 0.8345(7) 0.109(4) 1.000 Uani d
O(5) 0.7999(4) 0.2407(4) 0.3961(6) 0.093(4) 1.000 Uani d
O(6) 0.7246(4) 0.1602(4) 0.4308(6) 0.097(4) 1.000 Uani d
O(7) 0.6497(4) 0.0773(3) 0.8414(6) 0.075(4) 1.000 Uani d
O(8) 0.6674(4) 0.1485(4) 0.9836(6) 0.080(4) 1.000 Uani d
O(9) 0.7809(4) 0.6097(4) 0.4281(6) 0.106(4) 1.000 Uani d
O(10) 0.820(1) 0.540(1) 0.539(2) 0.16(1) 0.500 Uiso d
O(11) 0.7659(9) 0.5775(9) 0.593(1) 0.108(7) 0.500 Uiso d
O(12) 0.4449(5) 0.2455(4) 0.0403(7) 0.110(4) 1.000 Uani d
O(13) 0.3902(5) 0.1602(4) 0.1027(6) 0.096(4) 1.000 Uani d
O(14) 0.6805(4) 0.9414(3) 0.4979(6) 0.068(3) 1.000 Uani d
O(15) 0.6753(4) 0.8694(4) 0.3559(6) 0.077(3) 1.000 Uani d
O(16) 0.4913(4) 0.4419(4) 0.6891(6) 0.089(4) 1.000 Uani d
O(17) 0.5825(4) 0.4126(4) 0.7994(7) 0.091(4) 1.000 Uani d
O(18) 0.8797(4) 0.7713(4) 1.2784(6) 0.084(4) 1.000 Uani d
O(19) 0.9427(4) 0.8578(3) 1.2374(6) 0.078(4) 1.000 Uani d
C(1) 1.1532(8) 0.5081(7) 0.975(1) 0.091(7) 1.000 Uani d
C(2) 1.1124(9) 0.4696(8) 0.934(1) 0.113(8) 1.000 Uani d
C(3) 1.0996(8) 0.4227(7) 0.976(2) 0.124(8) 1.000 Uani d
C(4) 1.1248(7) 0.4129(6) 1.059(1) 0.086(7) 1.000 Uani d
C(5) 1.1660(8) 0.4504(9) 1.099(1) 0.120(8) 1.000 Uani d
C(6) 1.1788(8) 0.4988(7) 1.059(2) 0.114(8) 1.000 Uani d
C(7) 1.1081(7) 0.3640(7) 1.105(1) 0.095(5) 1.000 Uiso d
C(8) 1.0913(7) 0.3240(7) 1.145(1) 0.090(5) 1.000 Uiso d
C(9) 1.0692(8) 0.2765(6) 1.187(1) 0.079(6) 1.000 Uani d
C(10) 1.0210(8) 0.2773(6) 1.225(1) 0.089(7) 1.000 Uani d
C(11) 0.9981(6) 0.2322(7) 1.265(1) 0.081(6) 1.000 Uani d
C(12) 1.0263(7) 0.1832(6) 1.2694(9) 0.060(5) 1.000 Uani d
C(13) 1.0773(7) 0.1826(5) 1.236(1) 0.075(6) 1.000 Uani d
C(14) 1.0987(6) 0.2285(7) 1.195(1) 0.081(6) 1.000 Uani d
C(15) 0.9511(6) 0.0795(7) 1.0885(9) 0.055(5) 1.000 Uani d
C(16) 0.9347(6) 0.1307(7) 1.067(1) 0.075(6) 1.000 Uani d
C(17) 0.9019(7) 0.1377(6) 0.987(1) 0.077(6) 1.000 Uani d
C(18) 0.8851(5) 0.0952(7) 0.9265(9) 0.063(5) 1.000 Uani d
C(19) 0.9019(7) 0.0427(7) 0.950(1) 0.089(7) 1.000 Uani d
C(20) 0.9345(6) 0.0354(6) 1.031(1) 0.080(6) 1.000 Uani d
C(21) 0.8532(6) 0.1017(5) 0.840(1) 0.075(4) 1.000 Uiso d
C(22) 0.8285(6) 0.1097(5) 0.767(1) 0.072(4) 1.000 Uiso d
C(23) 0.8004(8) 0.1205(5) 0.679(1) 0.065(6) 1.000 Uani d
C(24) 0.8312(6) 0.1215(6) 0.608(1) 0.084(6) 1.000 Uani d
C(25) 0.8035(9) 0.1352(7) 0.525(1) 0.093(7) 1.000 Uani d
C(26) 0.7494(8) 0.1463(6) 0.513(1) 0.071(7) 1.000 Uani d
C(27) 0.7194(6) 0.1421(7) 0.583(1) 0.087(7) 1.000 Uani d
C(28) 0.7454(9) 0.1302(7) 0.667(1) 0.093(7) 1.000 Uani d
C(29) 0.8337(7) 0.2805(7) 0.452(1) 0.094(7) 1.000 Uani d
C(30) 0.8313(7) 0.2838(7) 0.542(1) 0.105(7) 1.000 Uani d
C(31) 0.8650(8) 0.3242(8) 0.592(1) 0.101(7) 1.000 Uani d
C(32) 0.9017(8) 0.3610(7) 0.555(1) 0.099(8) 1.000 Uani d
C(33) 0.9057(8) 0.3545(8) 0.465(2) 0.116(8) 1.000 Uani d
C(34) 0.8721(8) 0.3146(9) 0.413(1) 0.109(8) 1.000 Uani d
C(35) 0.9356(8) 0.4033(8) 0.607(1) 0.105(5) 1.000 Uiso d
C(36) 0.9614(8) 0.4396(8) 0.649(1) 0.105(5) 1.000 Uiso d
C(37) 0.996(1) 0.4843(7) 0.700(2) 0.104(9) 1.000 Uani d
C(38) 0.9790(8) 0.508(1) 0.772(2) 0.120(9) 1.000 Uani d
C(39) 1.011(1) 0.552(1) 0.818(1) 0.121(9) 1.000 Uani d
C(40) 1.0607(9) 0.5716(6) 0.789(1) 0.087(7) 1.000 Uani d
C(41) 1.0797(8) 0.5477(8) 0.717(1) 0.102(7) 1.000 Uani d
C(42) 1.046(1) 0.5059(9) 0.670(1) 0.119(8) 1.000 Uani d
C(43) 1.1936(9) 0.6714(8) 0.932(1) 0.131(7) 1.000 Uiso d
C(44) 1.240(1) 0.6577(9) 0.884(2) 0.182(9) 1.000 Uiso d
C(45) 1.171(1) 0.727(1) 0.901(2) 0.189(9) 1.000 Uiso d
C(46) 1.0912(8) 0.6232(7) 1.025(1) 0.117(6) 1.000 Uiso d
C(47) 1.121(1) 0.632(1) 1.111(2) 0.22(1) 1.000 Uiso d
C(48) 1.051(1) 0.6706(9) 1.008(1) 0.179(9) 1.000 Uiso d
C(49) 1.0542(7) 0.0330(7) 1.301(1) 0.106(5) 1.000 Uiso d
C(50) 1.0915(9) 0.0450(8) 1.375(1) 0.155(8) 1.000 Uiso d
C(51) 1.0343(8) -0.0303(8) 1.285(1) 0.145(7) 1.000 Uiso d
C(52) 0.9214(7) 0.0491(7) 1.308(1) 0.105(5) 1.000 Uiso d
C(53) 0.9289(9) 0.0486(8) 1.415(1) 0.151(7) 1.000 Uiso d
C(54) 0.8744(8) 0.0846(8) 1.278(1) 0.140(7) 1.000 Uiso d
C(55) 0.7122(6) 0.2047(6) 0.2626(9) 0.085(4) 1.000 Uiso d
C(56) 0.7490(8) 0.1632(8) 0.227(1) 0.135(7) 1.000 Uiso d
C(57) 0.6526(9) 0.1813(8) 0.235(1) 0.150(7) 1.000 Uiso d
C(58) 0.6909(9) 0.2734(8) 0.438(1) 0.135(7) 1.000 Uiso d
C(59) 0.630(1) 0.254(1) 0.440(2) 0.21(1) 1.000 Uiso d
C(60) 0.695(1) 0.328(1) 0.395(2) 0.181(9) 1.000 Uiso d
C(61) 0.9148(8) 0.8692(6) 1.154(1) 0.072(6) 1.000 Uani d
C(62) 0.8588(8) 0.8819(7) 1.144(1) 0.092(7) 1.000 Uani d
C(63) 0.8309(6) 0.8933(6) 1.061(1) 0.085(6) 1.000 Uani d
C(64) 0.8591(7) 0.8890(5) 0.988(1) 0.062(5) 1.000 Uani d
C(65) 0.9159(7) 0.8778(6) 0.997(1) 0.074(6) 1.000 Uani d
C(66) 0.9420(6) 0.8678(6) 1.083(1) 0.077(6) 1.000 Uani d
C(67) 0.8294(6) 0.8990(5) 0.898(1) 0.073(4) 1.000 Uiso d
C(68) 0.8055(6) 0.9073(5) 0.825(1) 0.069(4) 1.000 Uiso d
C(69) 0.7771(5) 0.9142(7) 0.7393(9) 0.059(5) 1.000 Uani d
C(70) 0.7652(6) 0.8726(6) 0.675(1) 0.081(6) 1.000 Uani d
C(71) 0.7353(7) 0.8813(7) 0.592(1) 0.084(6) 1.000 Uani d
C(72) 0.7156(6) 0.9329(7) 0.576(1) 0.064(6) 1.000 Uani d
C(73) 0.7284(6) 0.9759(6) 0.637(1) 0.069(5) 1.000 Uani d
C(74) 0.7581(7) 0.9656(7) 0.719(1) 0.083(6) 1.000 Uani d
C(75) 0.6535(7) 0.8206(7) 0.3898(9) 0.067(6) 1.000 Uani d
C(76) 0.6088(7) 0.8198(6) 0.443(1) 0.076(6) 1.000 Uani d
C(77) 0.5917(6) 0.7725(8) 0.478(1) 0.083(6) 1.000 Uani d
C(78) 0.6149(7) 0.7228(7) 0.461(1) 0.071(6) 1.000 Uani d
C(79) 0.6580(8) 0.7233(6) 0.406(1) 0.082(6) 1.000 Uani d
C(80) 0.6773(6) 0.7724(7) 0.3688(9) 0.071(6) 1.000 Uani d
C(81) 0.5977(6) 0.6711(6) 0.4997(9) 0.080(4) 1.000 Uiso d
C(82) 0.5810(6) 0.6302(7) 0.533(1) 0.082(4) 1.000 Uiso d
C(83) 0.5586(7) 0.5808(6) 0.574(1) 0.068(6) 1.000 Uani d
C(84) 0.5155(7) 0.5841(7) 0.630(1) 0.086(6) 1.000 Uani d
C(85) 0.4950(7) 0.5367(8) 0.6677(9) 0.083(6) 1.000 Uani d
C(86) 0.5160(7) 0.4872(7) 0.648(1) 0.070(6) 1.000 Uani d
C(87) 0.5571(7) 0.4820(6) 0.594(1) 0.081(6) 1.000 Uani d
C(88) 0.5773(6) 0.5299(8) 0.5551(9) 0.081(6) 1.000 Uani d
C(89) 0.6104(6) 0.4545(7) 0.855(1) 0.076(6) 1.000 Uani d
C(90) 0.6211(9) 0.5057(9) 0.822(1) 0.157(9) 1.000 Uani d
C(91) 0.6526(8) 0.5463(7) 0.873(1) 0.128(8) 1.000 Uani d
C(92) 0.6719(6) 0.5383(7) 0.958(1) 0.076(6) 1.000 Uani d
C(93) 0.6613(7) 0.4885(8) 0.991(1) 0.086(6) 1.000 Uani d
C(94) 0.6294(7) 0.4464(6) 0.939(1) 0.089(6) 1.000 Uani d
C(95) 0.7074(7) 0.5810(6) 1.012(1) 0.086(5) 1.000 Uiso d
C(96) 0.7363(6) 0.6170(6) 1.0566(9) 0.079(4) 1.000 Uiso d
C(97) 0.7730(6) 0.6581(6) 1.111(1) 0.068(6) 1.000 Uani d
C(98) 0.8109(6) 0.6927(6) 1.0761(8) 0.068(5) 1.000 Uani d
C(99) 0.8464(6) 0.7312(5) 1.129(1) 0.075(6) 1.000 Uani d
C(100) 0.8450(6) 0.7351(6) 1.221(1) 0.069(6) 1.000 Uani d
C(101) 0.8060(7) 0.7017(7) 1.257(1) 0.087(6) 1.000 Uani d
C(102) 0.7686(7) 0.6632(7) 1.202(1) 0.096(7) 1.000 Uani d
C(103) 0.9887(6) 0.7514(6) 1.2244(9) 0.078(4) 1.000 Uiso d
C(104) 1.0514(7) 0.7744(7) 1.232(1) 0.116(6) 1.000 Uiso d
C(105) 0.9847(7) 0.6928(7) 1.251(1) 0.124(6) 1.000 Uiso d
C(106) 0.9699(8) 0.8162(8) 1.401(1) 0.119(6) 1.000 Uiso d
C(107) 0.9272(9) 0.8480(9) 1.443(1) 0.162(8) 1.000 Uiso d
C(108) 0.987(1) 0.775(1) 1.455(2) 0.26(1) 1.000 Uiso d
C(109) 0.6109(7) 0.9686(7) 0.351(1) 0.113(6) 1.000 Uiso d
C(110) 0.580(1) 0.948(1) 0.269(2) 0.22(1) 1.000 Uiso d
C(111) 0.621(1) 1.030(1) 0.364(2) 0.183(9) 1.000 Uiso d
C(112) 0.7444(7) 0.9632(7) 0.352(1) 0.107(5) 1.000 Uiso d
C(113) 0.7414(9) 0.9629(8) 0.248(1) 0.153(8) 1.000 Uiso d
C(114) 0.795(1) 0.9314(9) 0.386(1) 0.173(9) 1.000 Uiso d
C(115) 0.5102(6) 0.3275(6) 0.705(1) 0.084(4) 1.000 Uiso d
C(116) 0.5516(8) 0.3235(7) 0.634(1) 0.132(6) 1.000 Uiso d
C(117) 0.5164(8) 0.2811(8) 0.769(1) 0.135(7) 1.000 Uiso d
C(118) 0.4679(6) 0.3994(6) 0.8512(9) 0.081(4) 1.000 Uiso d
C(119) 0.4076(7) 0.3758(7) 0.823(1) 0.115(6) 1.000 Uiso d
C(120) 0.4671(7) 0.4555(6) 0.897(1) 0.105(5) 1.000 Uiso d
C(121) 0.7476(9) 0.5667(7) 0.379(1) 0.083(7) 1.000 Uani d
C(122) 0.693(1) 0.5599(7) 0.386(1) 0.094(7) 1.000 Uani d
C(123) 0.6594(7) 0.5194(8) 0.334(1) 0.096(7) 1.000 Uani d
C(124) 0.6803(8) 0.4839(6) 0.275(1) 0.079(6) 1.000 Uani d
C(125) 0.7368(9) 0.4942(7) 0.269(1) 0.103(7) 1.000 Uani d
C(126) 0.7715(7) 0.5352(8) 0.320(1) 0.104(7) 1.000 Uani d
C(127) 0.6437(6) 0.4416(6) 0.2246(9) 0.076(4) 1.000 Uiso d
C(128) 0.6104(6) 0.4075(6) 0.1849(9) 0.075(4) 1.000 Uiso d
C(129) 0.5684(8) 0.3694(7) 0.143(1) 0.079(7) 1.000 Uani d
C(130) 0.5802(6) 0.3162(9) 0.128(1) 0.103(7) 1.000 Uani d
C(131) 0.539(1) 0.2758(7) 0.094(1) 0.119(8) 1.000 Uani d
C(132) 0.4863(8) 0.2888(8) 0.0740(9) 0.081(7) 1.000 Uani d
C(133) 0.4738(7) 0.3440(9) 0.083(1) 0.093(7) 1.000 Uani d
C(134) 0.5144(9) 0.3816(6) 0.116(1) 0.093(7) 1.000 Uani d
C(135) 0.4155(8) 0.1459(6) 0.187(1) 0.077(7) 1.000 Uani d
C(136) 0.470(1) 0.153(1) 0.203(1) 0.16(1) 1.000 Uani d
C(137) 0.4957(7) 0.140(1) 0.287(2) 0.17(1) 1.000 Uani d
C(138) 0.4671(7) 0.1211(6) 0.3534(9) 0.065(6) 1.000 Uani d
C(139) 0.4114(8) 0.1133(6) 0.331(1) 0.089(7) 1.000 Uani d
C(140) 0.3860(7) 0.1257(7) 0.251(1) 0.096(7) 1.000 Uani d
C(141) 0.4960(6) 0.1098(5) 0.438(1) 0.075(4) 1.000 Uiso d
C(142) 0.5210(6) 0.1021(5) 0.510(1) 0.077(4) 1.000 Uiso d
C(143) 0.5525(6) 0.0950(7) 0.5975(9) 0.065(5) 1.000 Uani d
C(144) 0.5699(6) 0.1400(6) 0.653(1) 0.074(6) 1.000 Uani d
C(145) 0.6014(7) 0.1357(6) 0.735(1) 0.075(6) 1.000 Uani d
C(146) 0.6159(6) 0.0841(6) 0.763(1) 0.061(5) 1.000 Uani d
C(147) 0.5974(7) 0.0374(6) 0.708(1) 0.090(6) 1.000 Uani d
C(148) 0.5659(7) 0.0441(7) 0.625(1) 0.090(6) 1.000 Uani d
C(149) 0.6839(8) 0.1933(7) 0.937(1) 0.070(6) 1.000 Uani d
C(150) 0.6544(7) 0.2400(9) 0.934(1) 0.090(7) 1.000 Uani d
C(151) 0.6705(8) 0.2840(6) 0.885(1) 0.091(7) 1.000 Uani d
C(152) 0.7151(9) 0.2834(7) 0.837(1) 0.081(7) 1.000 Uani d
C(153) 0.7456(6) 0.2365(8) 0.842(1) 0.083(6) 1.000 Uani d
C(154) 0.7305(8) 0.1917(6) 0.892(1) 0.076(6) 1.000 Uani d
C(155) 0.7281(7) 0.3294(8) 0.785(1) 0.099(5) 1.000 Uiso d
C(156) 0.7388(7) 0.3674(7) 0.742(1) 0.098(5) 1.000 Uiso d
C(157) 0.7493(8) 0.4175(7) 0.691(1) 0.105(5) 1.000 Uiso d
C(158) 0.732(2) 0.423(1) 0.610(2) 0.10(1) 0.500 Uiso d
C(159) 0.751(1) 0.468(1) 0.561(2) 0.09(1) 0.500 Uiso d
C(160) 0.792(1) 0.492(1) 0.590(2) 0.071(8) 0.500 Uiso d
C(161) 0.821(1) 0.489(1) 0.656(2) 0.10(1) 0.500 Uiso d
C(162) 0.809(2) 0.442(1) 0.712(2) 0.11(1) 0.500 Uiso d
C(163) 0.758(1) 0.521(1) 0.616(2) 0.076(8) 0.500 Uiso d
C(164) 0.737(2) 0.521(2) 0.689(3) 0.14(1) 0.500 Uiso d
C(165) 0.724(2) 0.463(2) 0.722(3) 0.15(1) 0.500 Uiso d
C(166) 0.6916(7) 0.0351(7) 1.006(1) 0.108(5) 1.000 Uiso d
C(167) 0.7500(9) 0.0475(8) 1.001(1) 0.142(7) 1.000 Uiso d
C(168) 0.6736(9) -0.0248(9) 0.972(1) 0.160(8) 1.000 Uiso d
C(169) 0.5670(8) 0.0703(8) 0.965(1) 0.123(6) 1.000 Uiso d
C(170) 0.531(1) 0.114(1) 0.941(2) 0.22(1) 1.000 Uiso d
C(171) 0.565(1) 0.062(1) 1.067(2) 0.22(1) 1.000 Uiso d
C(172) 0.892(2) 0.610(2) 0.540(3) 0.28(2) 1.000 Uiso d
C(173) 0.912(1) 0.622(1) 0.463(2) 0.26(2) 1.000 Uiso d
C(174) 0.917(2) 0.610(2) 0.610(3) 0.31(2) 1.000 Uiso d
C(175) 0.789(2) 0.686(2) 0.582(3) 0.31(2) 1.000 Uiso d
C(176) 0.765(2) 0.685(2) 0.626(3) 0.30(3) 1.000 Uiso d
C(177) 0.825(1) 0.730(1) 0.536(2) 0.25(1) 1.000 Uiso d
C(178) 0.3449(8) 0.2683(7) 0.126(1) 0.112(6) 1.000 Uiso d
C(179) 0.285(1) 0.2439(9) 0.132(2) 0.181(9) 1.000 Uiso d
C(180) 0.3750(8) 0.2821(8) 0.218(1) 0.145(7) 1.000 Uiso d
C(181) 0.3405(9) 0.1973(9) -0.053(1) 0.147(8) 1.000 Uiso d
C(182) 0.380(1) 0.164(1) -0.105(2) 0.19(1) 1.000 Uiso d
C(183) 0.330(2) 0.235(2) -0.104(3) 0.37(2) 1.000 Uiso d
C(184) 0.779(3) 0.428(2) 0.614(4) 0.20(2) 0.500 Uiso d
H(1) 1.0923 0.4764 0.8763 0.101 1.000 Uiso c
H(2) 1.0730 0.3956 0.9453 0.101 1.000 Uiso c
H(3) 1.1856 0.4431 1.1534 0.101 1.000 Uiso c
H(4) 1.2045 0.5268 1.0864 0.101 1.000 Uiso c
H(5) 1.0014 0.3099 1.2254 0.101 1.000 Uiso c
H(6) 0.9629 0.2332 1.2899 0.101 1.000 Uiso c
H(7) 1.0978 0.1500 1.2413 0.101 1.000 Uiso c
H(8) 1.1343 0.2265 1.1720 0.101 1.000 Uiso c
H(9) 0.9460 0.1616 1.1076 0.101 1.000 Uiso c
H(10) 0.8904 0.1736 0.9751 0.101 1.000 Uiso c
H(11) 0.8901 0.0112 0.9110 0.101 1.000 Uiso c
H(12) 0.9450 -0.0005 1.0455 0.101 1.000 Uiso c
H(13) 0.8705 0.1125 0.6148 0.101 1.000 Uiso c
H(14) 0.8264 0.1357 0.4747 0.101 1.000 Uiso c
H(15) 0.6801 0.1466 0.5744 0.101 1.000 Uiso c
H(16) 0.7243 0.1278 0.7163 0.101 1.000 Uiso c
H(17) 0.8069 0.2579 0.5676 0.101 1.000 Uiso c
H(18) 0.8637 0.3262 0.6538 0.101 1.000 Uiso c
H(19) 0.9318 0.3775 0.4357 0.101 1.000 Uiso c
H(20) 0.8748 0.3090 0.3497 0.101 1.000 Uiso c
H(21) 0.9454 0.4939 0.7928 0.101 1.000 Uiso c
H(22) 0.9999 0.5700 0.8693 0.101 1.000 Uiso c
H(23) 1.1154 0.5602 0.6988 0.101 1.000 Uiso c
H(24) 1.0595 0.4911 0.6170 0.101 1.000 Uiso c
H(25) 1.2094 0.6782 0.9923 0.101 1.000 Uiso c
H(26) 1.2533 0.6234 0.9037 0.101 1.000 Uiso c
H(27) 1.2275 0.6540 0.8213 0.101 1.000 Uiso c
H(28) 1.2699 0.6861 0.8940 0.101 1.000 Uiso c
H(29) 1.2000 0.7575 0.9115 0.101 1.000 Uiso c
H(30) 1.1575 0.7256 0.8387 0.101 1.000 Uiso c
H(31) 1.1401 0.7370 0.9339 0.101 1.000 Uiso c
H(32) 1.0680 0.5894 1.0253 0.101 1.000 Uiso c
H(33) 1.1468 0.6030 1.1221 0.101 1.000 Uiso c
H(34) 1.1444 0.6668 1.1129 0.101 1.000 Uiso c
H(35) 1.0968 0.6333 1.1553 0.101 1.000 Uiso c
H(36) 1.0729 0.7062 1.0093 0.101 1.000 Uiso c
H(37) 1.0297 0.6659 0.9499 0.101 1.000 Uiso c
H(38) 1.0256 0.6726 1.0521 0.101 1.000 Uiso c
H(39) 1.0767 0.0399 1.2533 0.101 1.000 Uiso c
H(40) 1.0733 0.0338 1.4264 0.101 1.000 Uiso c
H(41) 1.1238 0.0248 1.3711 0.101 1.000 Uiso c
H(42) 1.1011 0.0835 1.3800 0.101 1.000 Uiso c
H(43) 1.0148 -0.0427 1.3336 0.101 1.000 Uiso c
H(44) 1.0079 -0.0350 1.2309 0.101 1.000 Uiso c
H(45) 1.0652 -0.0516 1.2784 0.101 1.000 Uiso c
H(46) 0.7179 0.2380 0.2321 0.101 1.000 Uiso c
H(47) 0.7421 0.1280 0.2533 0.101 1.000 Uiso c
H(48) 0.7413 0.1587 0.1640 0.101 1.000 Uiso c
H(49) 0.7880 0.1754 0.2424 0.101 1.000 Uiso c
H(50) 0.6266 0.2052 0.2556 0.101 1.000 Uiso c
H(51) 0.6462 0.1759 0.1717 0.101 1.000 Uiso c
H(52) 0.6472 0.1454 0.2612 0.101 1.000 Uiso c
H(53) 0.7069 0.2785 0.4975 0.101 1.000 Uiso c
H(54) 0.6105 0.2788 0.4740 0.101 1.000 Uiso c
H(55) 0.6099 0.2483 0.3811 0.101 1.000 Uiso c
H(56) 0.6271 0.2176 0.4681 0.101 1.000 Uiso c
H(57) 0.7333 0.3393 0.3943 0.101 1.000 Uiso c
H(58) 0.6764 0.3238 0.3352 0.101 1.000 Uiso c
H(59) 0.6765 0.3540 0.4282 0.101 1.000 Uiso c
H(60) 0.8397 0.8835 1.1966 0.101 1.000 Uiso c
H(61) 0.7932 0.9039 1.0562 0.101 1.000 Uiso c
H(62) 0.9370 0.8770 0.9465 0.101 1.000 Uiso c
H(63) 0.9814 0.8600 1.0886 0.101 1.000 Uiso c
H(64) 0.7771 0.8371 0.6873 0.101 1.000 Uiso c
H(65) 0.7280 0.8529 0.5465 0.101 1.000 Uiso c
H(66) 0.7175 1.0122 0.6230 0.101 1.000 Uiso c
H(67) 0.7650 0.9960 0.7612 0.101 1.000 Uiso c
H(68) 0.5904 0.8531 0.4530 0.101 1.000 Uiso c
H(69) 0.5628 0.7738 0.5168 0.101 1.000 Uiso c
H(70) 0.6744 0.6898 0.3925 0.101 1.000 Uiso c
H(71) 0.7064 0.7731 0.3304 0.101 1.000 Uiso c
H(72) 0.5005 0.6188 0.6423 0.101 1.000 Uiso c
H(73) 0.4663 0.5391 0.7062 0.101 1.000 Uiso c
H(74) 0.5712 0.4468 0.5827 0.101 1.000 Uiso c
H(75) 0.6046 0.5270 0.5141 0.101 1.000 Uiso c
H(76) 0.6055 0.5139 0.7625 0.101 1.000 Uiso c
H(77) 0.6610 0.5811 0.8462 0.101 1.000 Uiso c
H(78) 0.6759 0.4815 1.0501 0.101 1.000 Uiso c
H(79) 0.6216 0.4113 0.9634 0.101 1.000 Uiso c
H(80) 0.8130 0.6911 1.0134 0.101 1.000 Uiso c
H(81) 0.8720 0.7556 1.1024 0.101 1.000 Uiso c
H(82) 0.8035 0.7052 1.3200 0.101 1.000 Uiso c
H(83) 0.7412 0.6410 1.2280 0.101 1.000 Uiso c
H(84) 0.9751 0.7511 1.1624 0.101 1.000 Uiso c
H(85) 1.0681 0.7730 1.2921 0.101 1.000 Uiso c
H(86) 1.0716 0.7534 1.1935 0.101 1.000 Uiso c
H(87) 1.0531 0.8126 1.2150 0.101 1.000 Uiso c
H(88) 0.9465 0.6794 1.2463 0.101 1.000 Uiso c
H(89) 1.0050 0.6710 1.2129 0.101 1.000 Uiso c
H(90) 1.0017 0.6910 1.3114 0.101 1.000 Uiso c
H(91) 1.0015 0.8422 1.3993 0.101 1.000 Uiso c
H(92) 0.9444 0.8657 1.4980 0.101 1.000 Uiso c
H(93) 0.9149 0.8765 1.4034 0.101 1.000 Uiso c
H(94) 0.8961 0.8242 1.4532 0.101 1.000 Uiso c
H(95) 0.9576 0.7516 1.4665 0.101 1.000 Uiso c
H(96) 1.0156 0.7565 1.4277 0.101 1.000 Uiso c
H(97) 1.0060 0.7932 1.5110 0.101 1.000 Uiso c
H(98) 0.5862 0.9592 0.3950 0.101 1.000 Uiso c
H(99) 0.5431 0.9619 0.2643 0.101 1.000 Uiso c
H(100) 0.5992 0.9585 0.2208 0.101 1.000 Uiso c
H(101) 0.5756 0.9080 0.2702 0.101 1.000 Uiso c
H(102) 0.6420 1.0378 0.4199 0.101 1.000 Uiso c
H(103) 0.6417 1.0427 0.3171 0.101 1.000 Uiso c
H(104) 0.5857 1.0457 0.3607 0.101 1.000 Uiso c
H(105) 0.7508 1.0007 0.3745 0.101 1.000 Uiso c
H(106) 0.7088 0.9826 0.2251 0.101 1.000 Uiso c
H(107) 0.7743 0.9811 0.2301 0.101 1.000 Uiso c
H(108) 0.7363 0.9259 0.2236 0.101 1.000 Uiso c
H(109) 0.7920 0.8949 0.3626 0.101 1.000 Uiso c
H(110) 0.8295 0.9504 0.3686 0.101 1.000 Uiso c
H(111) 0.7992 0.9319 0.4503 0.101 1.000 Uiso c
H(112) 0.4736 0.3217 0.6730 0.101 1.000 Uiso c
H(113) 0.5445 0.2888 0.6012 0.101 1.000 Uiso c
H(114) 0.5474 0.3531 0.5948 0.101 1.000 Uiso c
H(115) 0.5897 0.3256 0.6632 0.101 1.000 Uiso c
H(116) 0.4902 0.2836 0.8120 0.101 1.000 Uiso c
H(117) 0.5088 0.2455 0.7366 0.101 1.000 Uiso c
H(118) 0.5539 0.2823 0.7988 0.101 1.000 Uiso c
H(119) 0.4835 0.3757 0.8956 0.101 1.000 Uiso c
H(120) 0.3877 0.3714 0.8740 0.101 1.000 Uiso c
H(121) 0.3886 0.3994 0.7826 0.101 1.000 Uiso c
H(122) 0.4085 0.3396 0.7934 0.101 1.000 Uiso c
H(123) 0.5056 0.4701 0.9145 0.101 1.000 Uiso c
H(124) 0.4491 0.4802 0.8572 0.101 1.000 Uiso c
H(125) 0.4481 0.4524 0.9489 0.101 1.000 Uiso c
H(126) 0.6753 0.5830 0.4266 0.101 1.000 Uiso c
H(127) 0.6195 0.5158 0.3390 0.101 1.000 Uiso c
H(128) 0.7534 0.4723 0.2254 0.101 1.000 Uiso c
H(129) 0.8108 0.5405 0.3123 0.101 1.000 Uiso c
H(130) 0.6182 0.3047 0.1416 0.101 1.000 Uiso c
H(131) 0.5484 0.2376 0.0842 0.101 1.000 Uiso c
H(132) 0.4358 0.3535 0.0655 0.101 1.000 Uiso c
H(133) 0.5057 0.4190 0.1201 0.101 1.000 Uiso c
H(134) 0.4922 0.1647 0.1570 0.101 1.000 Uiso c
H(135) 0.5357 0.1446 0.2978 0.101 1.000 Uiso c
H(136) 0.3888 0.0980 0.3733 0.101 1.000 Uiso c
H(137) 0.3462 0.1197 0.2386 0.101 1.000 Uiso c
H(138) 0.5591 0.1752 0.6338 0.101 1.000 Uiso c
H(139) 0.6127 0.1684 0.7706 0.101 1.000 Uiso c
H(140) 0.6051 0.0012 0.7272 0.101 1.000 Uiso c
H(141) 0.5529 0.0120 0.5873 0.101 1.000 Uiso c
H(142) 0.6224 0.2413 0.9680 0.101 1.000 Uiso c
H(143) 0.6484 0.3158 0.8855 0.101 1.000 Uiso c
H(144) 0.7780 0.2349 0.8097 0.101 1.000 Uiso c
H(145) 0.7526 0.1602 0.8945 0.101 1.000 Uiso c
H(146) 0.6860 0.0369 1.0678 0.101 1.000 Uiso c
H(147) 0.7715 0.0225 1.0374 0.101 1.000 Uiso c
H(148) 0.7580 0.0429 0.9410 0.101 1.000 Uiso c
H(149) 0.7602 0.0844 1.0229 0.101 1.000 Uiso c
H(150) 0.6338 -0.0325 0.9756 0.101 1.000 Uiso c
H(151) 0.6805 -0.0300 0.9110 0.101 1.000 Uiso c
H(152) 0.6939 -0.0507 1.0073 0.101 1.000 Uiso c
H(153) 0.5442 0.1457 0.9768 0.101 1.000 Uiso c
H(154) 0.5314 0.1198 0.8800 0.101 1.000 Uiso c
H(155) 0.4934 0.1019 0.9533 0.101 1.000 Uiso c
H(156) 0.5752 0.0960 1.0992 0.101 1.000 Uiso c
H(157) 0.5245 0.0522 1.0758 0.101 1.000 Uiso c
H(158) 0.5860 0.0335 1.0870 0.101 1.000 Uiso c
H(159) 0.3422 0.3021 0.0962 0.101 1.000 Uiso c
H(160) 0.2643 0.2698 0.1609 0.101 1.000 Uiso c
H(161) 0.2668 0.2356 0.0720 0.101 1.000 Uiso c
H(162) 0.2860 0.2104 0.1632 0.101 1.000 Uiso c
H(163) 0.3769 0.2491 0.2513 0.101 1.000 Uiso c
H(164) 0.4127 0.2969 0.2128 0.101 1.000 Uiso c
H(165) 0.3554 0.3086 0.2481 0.101 1.000 Uiso c
H(166) 0.3069 0.1748 -0.0451 0.101 1.000 Uiso c
H(167) 0.3904 0.1317 -0.0741 0.101 1.000 Uiso c
H(168) 0.3614 0.1526 -0.1632 0.101 1.000 Uiso c
H(169) 0.4135 0.1867 -0.1123 0.101 1.000 Uiso c
H(170) 0.3665 0.2548 -0.1071 0.101 1.000 Uiso c
H(171) 0.3146 0.2204 -0.1579 0.101 1.000 Uiso c
H(172) 0.3069 0.2580 -0.0747 0.101 1.000 Uiso c

loop_
_atom_site_aniso_label
_atom_site_aniso_U_11
_atom_site_aniso_U_22
_atom_site_aniso_U_33
_atom_site_aniso_U_12
_atom_site_aniso_U_13
_atom_site_aniso_U_23
Si(1) 0.059(3) 0.060(3) 0.064(3) 0.003(2) 0.004(2) 0.008(2)
Si(2) 0.082(4) 0.097(3) 0.067(3) 0.004(3) 0.004(3) 0.007(3)
Si(3) 0.077(3) 0.054(3) 0.111(4) -0.004(2) 0.016(3) 0.013(2)
Si(4) 0.069(3) 0.068(3) 0.071(3) 0.001(2) 0.002(2) 0.003(2)
Si(5) 0.085(4) 0.087(3) 0.087(3) -0.010(3) 0.013(3) 0.017(3)
Si(6) 0.064(3) 0.075(3) 0.062(3) 0.009(2) 0.003(2) 0.002(2)
Si(7) 0.060(3) 0.058(3) 0.063(3) 0.006(2) 0.003(2) 0.007(2)
Si(8) 0.060(3) 0.060(3) 0.071(3) 0.000(2) 0.006(2) -0.005(2)
Si(9) 0.077(3) 0.078(3) 0.053(3) 0.004(2) -0.010(2) 0.000(2)
O(1) 0.076(7) 0.097(7) 0.050(6) 0.019(5) 0.001(6) 0.004(5)
O(2) 0.094(8) 0.054(6) 0.074(6) 0.007(5) 0.032(5) 0.009(5)
O(3) 0.088(8) 0.066(7) 0.18(1) 0.017(6) 0.060(7) 0.051(7)
O(4) 0.13(1) 0.074(7) 0.122(9) 0.009(7) -0.012(8) -0.013(7)
O(5) 0.069(8) 0.124(9) 0.084(7) -0.015(7) 0.011(6) -0.001(6)
O(6) 0.097(8) 0.117(9) 0.067(7) -0.021(6) -0.021(6) 0.018(6)
O(7) 0.083(7) 0.076(7) 0.065(7) 0.018(5) -0.001(6) -0.006(5)
O(8) 0.112(9) 0.064(7) 0.066(6) 0.011(6) 0.018(6) -0.008(5)
O(9) 0.122(9) 0.110(8) 0.077(7) -0.049(7) 0.003(7) 0.010(6)
O(12) 0.099(9) 0.116(9) 0.115(9) -0.023(7) 0.051(7) -0.047(7)
O(13) 0.14(1) 0.082(7) 0.067(7) 0.028(6) -0.012(7) 0.003(6)
O(14) 0.064(7) 0.084(7) 0.056(6) 0.018(5) -0.001(5) 0.004(5)
O(15) 0.101(8) 0.053(6) 0.080(7) 0.008(5) 0.027(6) 0.000(5)
O(16) 0.079(7) 0.081(7) 0.104(8) -0.011(6) -0.001(6) 0.029(6)
O(17) 0.062(7) 0.080(7) 0.123(8) 0.004(6) -0.011(6) -0.028(6)
O(18) 0.082(8) 0.084(7) 0.080(7) -0.024(6) 0.009(6) -0.025(6)
O(19) 0.100(8) 0.075(7) 0.055(6) 0.011(5) -0.012(6) 0.004(5)
C(1) 0.07(1) 0.07(1) 0.14(2) 0.02(1) 0.03(1) 0.02(1)
C(2) 0.13(2) 0.07(1) 0.14(2) 0.01(1) 0.00(1) 0.04(1)
C(3) 0.13(2) 0.07(1) 0.16(2) -0.02(1) -0.03(1) 0.04(1)
C(4) 0.07(1) 0.04(1) 0.16(2) 0.009(9) 0.05(1) 0.04(1)
C(5) 0.11(2) 0.09(1) 0.15(2) 0.00(1) 0.00(1) 0.06(1)
C(6) 0.12(2) 0.07(1) 0.15(2) -0.01(1) 0.01(1) 0.02(1)
C(9) 0.09(1) 0.05(1) 0.10(1) 0.00(1) 0.03(1) 0.031(9)
C(10) 0.11(2) 0.04(1) 0.13(1) 0.01(1) 0.04(1) 0.027(9)
C(11) 0.08(1) 0.07(1) 0.10(1) 0.03(1) 0.030(9) 0.005(9)
C(12) 0.06(1) 0.06(1) 0.06(1) 0.00(1) 0.014(8) 0.001(8)
C(13) 0.08(1) 0.041(9) 0.11(1) 0.015(9) 0.02(1) 0.025(8)
C(14) 0.06(1) 0.08(1) 0.11(1) 0.02(1) 0.039(9) 0.02(1)
C(15) 0.06(1) 0.06(1) 0.05(1) -0.006(9) 0.014(8) -0.010(9)
C(16) 0.08(1) 0.07(1) 0.07(1) 0.010(9) -0.001(9) -0.022(9)
C(17) 0.09(1) 0.07(1) 0.08(1) 0.018(9) 0.01(1) -0.016(9)
C(18) 0.06(1) 0.07(1) 0.07(1) 0.012(8) 0.011(8) 0.012(9)
C(19) 0.09(1) 0.08(1) 0.09(1) -0.01(1) 0.00(1) -0.01(1)
C(20) 0.09(1) 0.07(1) 0.08(1) 0.022(9) 0.00(1) 0.01(1)
C(23) 0.06(1) 0.08(1) 0.06(1) 0.010(9) 0.01(1) 0.009(8)
C(24) 0.08(1) 0.10(1) 0.08(1) 0.028(9) 0.02(1) 0.02(1)
C(25) 0.09(2) 0.11(1) 0.08(1) 0.01(1) 0.03(1) 0.02(1)
C(26) 0.06(1) 0.07(1) 0.08(2) -0.003(9) 0.00(1) -0.004(9)
C(27) 0.05(1) 0.13(1) 0.07(1) 0.01(1) 0.01(1) 0.01(1)
C(28) 0.08(1) 0.14(2) 0.07(1) 0.02(1) 0.02(1) 0.00(1)
C(29) 0.08(1) 0.09(1) 0.10(2) -0.02(1) -0.03(1) -0.01(1)
C(30) 0.12(2) 0.11(1) 0.08(1) -0.02(1) -0.02(1) 0.01(1)
C(31) 0.12(2) 0.10(1) 0.08(1) 0.01(1) -0.04(1) 0.00(1)
C(32) 0.10(2) 0.10(1) 0.09(2) 0.00(1) -0.02(1) 0.02(1)
C(33) 0.09(1) 0.11(2) 0.13(2) -0.03(1) -0.03(1) 0.03(1)
C(34) 0.09(1) 0.14(2) 0.10(1) -0.02(1) 0.02(1) 0.03(1)
C(37) 0.11(2) 0.07(1) 0.13(2) 0.01(1) -0.03(2) 0.00(1)
C(38) 0.08(2) 0.11(2) 0.16(2) -0.01(1) -0.01(2) -0.02(1)
C(39) 0.09(2) 0.16(2) 0.12(2) 0.03(1) 0.02(1) -0.03(1)
C(40) 0.10(2) 0.06(1) 0.10(2) 0.01(1) 0.00(1) -0.01(1)
C(41) 0.11(2) 0.08(1) 0.11(2) -0.01(1) 0.03(1) -0.01(1)
C(42) 0.16(2) 0.09(2) 0.09(1) 0.00(1) 0.00(2) -0.04(1)
C(61) 0.10(2) 0.07(1) 0.05(1) 0.00(1) 0.03(1) -0.012(8)
C(62) 0.08(1) 0.13(1) 0.07(1) 0.04(1) 0.03(1) 0.01(1)
C(63) 0.08(1) 0.12(1) 0.07(1) 0.03(1) 0.03(1) 0.01(1)
C(64) 0.06(1) 0.062(9) 0.06(1) 0.005(8) 0.00(1) -0.001(7)
C(65) 0.06(1) 0.10(1) 0.06(1) -0.003(9) 0.015(9) 0.000(8)
C(66) 0.05(1) 0.10(1) 0.08(1) 0.004(8) -0.01(1) 0.005(9)
C(69) 0.06(1) 0.06(1) 0.06(1) 0.009(8) 0.004(8) 0.011(9)
C(70) 0.08(1) 0.07(1) 0.08(1) 0.015(9) -0.01(1) -0.01(1)
C(71) 0.10(1) 0.07(1) 0.07(1) 0.02(1) -0.02(1) -0.026(9)
C(72) 0.07(1) 0.07(1) 0.06(1) 0.011(9) 0.013(9) 0.01(1)
C(73) 0.08(1) 0.06(1) 0.07(1) -0.001(8) -0.002(9) 0.003(9)
C(74) 0.08(1) 0.09(1) 0.07(1) -0.01(1) 0.00(1) -0.02(1)
C(75) 0.08(1) 0.06(1) 0.06(1) -0.01(1) 0.000(9) -0.002(9)
C(76) 0.08(1) 0.04(1) 0.12(1) 0.007(9) 0.03(1) 0.005(9)
C(77) 0.08(1) 0.06(1) 0.11(1) 0.02(1) 0.02(1) -0.02(1)
C(78) 0.06(1) 0.08(1) 0.07(1) -0.01(1) 0.003(9) 0.018(9)
C(79) 0.11(1) 0.04(1) 0.09(1) 0.02(1) 0.00(1) 0.013(9)
C(80) 0.09(1) 0.06(1) 0.07(1) 0.02(1) 0.013(8) -0.005(9)
C(83) 0.09(1) 0.05(1) 0.07(1) -0.005(9) -0.004(9) 0.005(8)
C(84) 0.06(1) 0.11(1) 0.08(1) 0.00(1) 0.03(1) -0.02(1)
C(85) 0.09(1) 0.09(1) 0.08(1) -0.02(1) 0.030(9) 0.02(1)
C(86) 0.08(1) 0.06(1) 0.07(1) 0.01(1) -0.02(1) -0.011(9)
C(87) 0.09(1) 0.07(1) 0.10(1) 0.02(1) 0.04(1) 0.00(1)
C(88) 0.08(1) 0.08(1) 0.08(1) -0.01(1) 0.034(9) 0.00(1)
C(89) 0.06(1) 0.06(1) 0.10(1) -0.005(9) 0.00(1) -0.01(1)
C(90) 0.19(2) 0.12(2) 0.13(2) -0.06(2) -0.09(2) 0.03(1)
C(91) 0.14(2) 0.09(1) 0.13(2) -0.04(1) -0.06(1) 0.04(1)
C(92) 0.06(1) 0.07(1) 0.09(1) -0.003(9) -0.005(9) -0.01(1)
C(93) 0.08(1) 0.10(1) 0.08(1) -0.01(1) 0.001(9) 0.00(1)
C(94) 0.10(1) 0.08(1) 0.09(1) -0.02(1) 0.00(1) 0.01(1)
C(97) 0.05(1) 0.07(1) 0.08(1) -0.003(8) 0.011(9) -0.015(9)
C(98) 0.06(1) 0.08(1) 0.06(1) -0.013(9) 0.022(9) -0.007(9)
C(99) 0.08(1) 0.07(1) 0.08(1) -0.012(9) 0.03(1) -0.004(9)
C(100) 0.07(1) 0.07(1) 0.07(1) 0.007(9) 0.02(1) 0.008(9)
C(101) 0.08(1) 0.11(1) 0.07(1) 0.00(1) 0.00(1) 0.00(1)
C(102) 0.08(1) 0.12(1) 0.09(1) -0.02(1) 0.02(1) 0.01(1)
C(121) 0.09(2) 0.09(1) 0.07(1) -0.02(1) 0.02(1) -0.01(1)
C(122) 0.10(2) 0.09(1) 0.09(1) 0.00(1) 0.03(1) -0.01(1)
C(123) 0.07(1) 0.10(1) 0.11(1) -0.01(1) 0.00(1) -0.01(1)
C(124) 0.07(1) 0.08(1) 0.09(1) 0.01(1) 0.01(1) -0.01(1)
C(125) 0.08(1) 0.10(1) 0.13(2) 0.03(1) 0.02(1) -0.03(1)
C(126) 0.06(1) 0.13(2) 0.12(2) -0.02(1) 0.02(1) -0.03(1)
C(129) 0.09(2) 0.07(1) 0.07(1) -0.02(1) 0.02(1) -0.019(9)
C(130) 0.05(1) 0.11(2) 0.15(2) -0.02(1) 0.01(1) -0.01(1)
C(131) 0.07(1) 0.10(2) 0.19(2) 0.01(1) 0.04(1) -0.05(1)
C(132) 0.07(1) 0.10(2) 0.07(1) -0.02(1) 0.016(9) -0.03(1)
C(133) 0.10(2) 0.08(1) 0.10(1) 0.02(1) 0.01(1) 0.01(1)
C(134) 0.09(2) 0.07(1) 0.11(1) -0.02(1) -0.02(1) 0.013(9)
C(135) 0.05(1) 0.09(1) 0.09(2) 0.02(1) 0.01(1) -0.01(1)
C(136) 0.11(2) 0.30(3) 0.10(2) 0.06(2) 0.06(1) 0.12(2)
C(137) 0.05(1) 0.33(3) 0.14(2) 0.04(2) 0.01(1) 0.10(2)
C(138) 0.06(1) 0.08(1) 0.06(1) 0.023(9) 0.02(1) 0.016(8)
C(139) 0.07(1) 0.13(1) 0.07(1) -0.02(1) -0.01(1) 0.019(9)
C(140) 0.06(1) 0.14(2) 0.08(1) -0.02(1) 0.01(1) 0.01(1)
C(143) 0.06(1) 0.06(1) 0.07(1) 0.028(9) 0.007(8) -0.004(9)
C(144) 0.09(1) 0.06(1) 0.07(1) 0.023(9) 0.01(1) 0.026(9)
C(145) 0.11(1) 0.05(1) 0.07(1) 0.014(9) 0.01(1) -0.008(8)
C(146) 0.06(1) 0.06(1) 0.07(1) 0.011(8) 0.015(8) -0.014(9)
C(147) 0.12(1) 0.06(1) 0.09(1) 0.02(1) -0.01(1) 0.02(1)
C(148) 0.11(1) 0.08(1) 0.07(1) 0.02(1) -0.02(1) -0.019(9)
C(149) 0.08(1) 0.06(1) 0.07(1) 0.00(1) 0.01(1) -0.012(9)
C(150) 0.10(1) 0.07(1) 0.11(1) 0.01(1) 0.03(1) -0.02(1)
C(151) 0.09(2) 0.04(1) 0.14(2) 0.01(1) 0.00(1) 0.01(1)
C(152) 0.07(1) 0.07(1) 0.10(1) -0.01(1) 0.01(1) 0.00(1)
C(153) 0.06(1) 0.08(1) 0.11(1) 0.01(1) 0.014(9) -0.02(1)
C(154) 0.08(1) 0.05(1) 0.10(1) 0.002(9) 0.02(1) 0.009(9)

loop_
_atom_type_symbol
_atom_type_oxidation_number
_atom_type_number_in_cell
_atom_type_scat_dispersion_real
_atom_type_scat_dispersion_imag
_atom_type_scat_source
Si 0 18 0.072 0.071
;International Tables for Crystallography
(1992, Vol. C, Tables 4.2.6.8 and 6.1.1.1)
;
O 0 36 0.008 0.006
;International Tables for Crystallography
(1992, Vol. C, Tables 4.2.6.8 and 6.1.1.1)
;
C 0 360 0.002 0.002
;International Tables for Crystallography
(1992, Vol. C, Tables 4.2.6.8 and 6.1.1.1)
;
H 0 408 0.000 0.000
;International Tables for Crystallography
(1992, Vol. C, Table 6.1.1.2)
;

loop_
_geom_angle_atom_site_label_1
_geom_angle_atom_site_label_2
_geom_angle_atom_site_label_3
_geom_angle
_geom_angle_publ_flag
O(1) Si(1) O(2) 109.8(5) yes
O(1) Si(1) C(49) 100.5(6) yes
O(1) Si(1) C(52) 111.6(6) yes
O(2) Si(1) C(49) 110.0(6) yes
O(2) Si(1) C(52) 106.2(6) yes
C(49) Si(1) C(52) 118.6(7) yes
O(5) Si(2) O(6) 106.9(5) yes
O(5) Si(2) C(55) 106.1(6) yes
O(5) Si(2) C(58) 108.7(7) yes
O(6) Si(2) C(55) 106.2(6) yes
O(6) Si(2) C(58) 111.0(8) yes
C(55) Si(2) C(58) 117.3(8) yes
O(3) Si(3) O(4) 108.1(6) yes
O(3) Si(3) C(43) 106.6(8) yes
O(3) Si(3) C(46) 110.5(7) yes
O(4) Si(3) C(43) 110.0(7) yes
O(4) Si(3) C(46) 107.9(7) yes
C(43) Si(3) C(46) 113.6(8) yes
O(7) Si(4) O(8) 109.1(5) yes
O(7) Si(4) C(166) 107.4(6) yes
O(7) Si(4) C(169) 108.6(7) yes
O(8) Si(4) C(166) 107.5(6) yes
O(8) Si(4) C(169) 111.0(7) yes
C(166) Si(4) C(169) 113.2(8) yes
O(9) Si(5) O(10) 99(1) yes
O(9) Si(5) O(11) 109.7(8) yes
O(9) Si(5) C(172) 113(1) yes
O(9) Si(5) C(175) 102(1) yes
O(10) Si(5) O(11) 66(1) yes
O(10) Si(5) C(172) 78(1) yes
O(10) Si(5) C(175) 152(2) yes
O(11) Si(5) C(172) 128(2) yes
O(11) Si(5) C(175) 90(2) yes
C(172) Si(5) C(175) 109(2) yes
O(12) Si(6) O(13) 107.5(6) yes
O(12) Si(6) C(178) 112.4(7) yes
O(12) Si(6) C(181) 110.6(8) yes
O(13) Si(6) C(178) 111.8(6) yes
O(13) Si(6) C(181) 100.9(8) yes
C(178) Si(6) C(181) 113.0(9) yes
O(14) Si(7) O(15) 112.0(5) yes
O(14) Si(7) C(109) 101.5(6) yes
O(14) Si(7) C(112) 111.6(6) yes
O(15) Si(7) C(109) 111.0(6) yes
O(15) Si(7) C(112) 103.8(6) yes
C(109) Si(7) C(112) 117.3(8) yes
O(16) Si(8) O(17) 111.0(5) yes
O(16) Si(8) C(115) 109.3(6) yes
O(16) Si(8) C(118) 106.0(6) yes
O(17) Si(8) C(115) 106.7(6) yes
O(17) Si(8) C(118) 111.9(6) yes
C(115) Si(8) C(118) 112.0(6) yes
O(18) Si(9) O(19) 108.2(5) yes
O(18) Si(9) C(103) 111.7(6) yes
O(18) Si(9) C(106) 108.2(7) yes
O(19) Si(9) C(103) 110.7(6) yes
O(19) Si(9) C(106) 102.5(7) yes
C(103) Si(9) C(106) 115.1(8) yes
Si(1) O(1) C(15) 139.2(9) yes
Si(1) O(2) C(12) 130.3(9) yes
Si(3) O(3) C(1) 131(1) yes
Si(3) O(4) C(40) 129(1) yes
Si(2) O(5) C(29) 135(1) yes
Si(2) O(6) C(26) 127.9(8) yes
Si(4) O(7) C(146) 136.5(9) yes
Si(4) O(8) C(149) 130.4(9) yes
Si(5) O(9) C(121) 128.5(9) yes
Si(5) O(10) C(160) 134(2) yes
Si(5) O(11) C(163) 133(2) yes
Si(6) O(12) C(132) 141(1) yes
Si(6) O(13) C(135) 132.3(9) yes
Si(7) O(14) C(72) 140.6(9) yes
Si(7) O(15) C(75) 133(1) yes
Si(8) O(16) C(86) 135.2(9) yes
Si(8) O(17) C(89) 133.8(9) yes
Si(9) O(18) C(100) 135.6(9) yes
Si(9) O(19) C(61) 126.4(8) yes
O(3) C(1) C(2) 120(2) yes
O(3) C(1) C(6) 120(2) yes
C(2) C(1) C(6) 120(2) yes
C(1) C(2) C(3) 119(2) yes
C(1) C(2) H(1) 121.0 no
C(3) C(2) H(1) 120.0 no
C(2) C(3) C(4) 122(2) yes
C(2) C(3) H(2) 118.5 no
C(4) C(3) H(2) 119.6 no
C(3) C(4) C(5) 119(1) yes
C(3) C(4) C(7) 121(2) yes
C(5) C(4) C(7) 120(2) yes
C(4) C(5) C(6) 121(2) yes
C(4) C(5) H(3) 119.8 no
C(6) C(5) H(3) 119.6 no
C(1) C(6) C(5) 120(2) yes
C(1) C(6) H(4) 117.1 no
C(5) C(6) H(4) 123.0 no
C(4) C(7) C(8) 176(2) yes
C(7) C(8) C(9) 176(2) yes
C(8) C(9) C(10) 122(2) yes
C(8) C(9) C(14) 121(2) yes
C(10) C(9) C(14) 117(1) yes
C(9) C(10) C(11) 123(1) yes
C(9) C(10) H(5) 119.5 no
C(11) C(10) H(5) 117.4 no
C(10) C(11) C(12) 120(1) yes
C(10) C(11) H(6) 121.7 no
C(12) C(11) H(6) 118.5 no
O(2) C(12) C(11) 120(2) yes
O(2) C(12) C(13) 122(1) yes
C(11) C(12) C(13) 118(1) yes
C(12) C(13) C(14) 120(1) yes
C(12) C(13) H(7) 118.8 no
C(14) C(13) H(7) 120.7 no
C(9) C(14) C(13) 121(1) yes
C(9) C(14) H(8) 120.8 no
C(13) C(14) H(8) 118.1 no
O(1) C(15) C(16) 123(1) yes
O(1) C(15) C(20) 118(2) yes
C(16) C(15) C(20) 119(1) yes
C(15) C(16) C(17) 120(1) yes
C(15) C(16) H(9) 119.6 no
C(17) C(16) H(9) 120.4 no
C(16) C(17) C(18) 123(1) yes
C(16) C(17) H(10) 118.2 no
C(18) C(17) H(10) 118.9 no
C(17) C(18) C(19) 116(1) yes
C(17) C(18) C(21) 124(2) yes
C(19) C(18) C(21) 120(2) yes
C(18) C(19) C(20) 121(1) yes
C(18) C(19) H(11) 119.4 no
C(20) C(19) H(11) 119.5 no
C(15) C(20) C(19) 120(1) yes
C(15) C(20) H(12) 120.5 no
C(19) C(20) H(12) 119.1 no
C(18) C(21) C(22) 177(2) yes
C(21) C(22) C(23) 178(2) yes
C(22) C(23) C(24) 119(2) yes
C(22) C(23) C(28) 121(2) yes
C(24) C(23) C(28) 120(1) yes
C(23) C(24) C(25) 118(1) yes
C(23) C(24) H(13) 120.9 no
C(25) C(24) H(13) 121.6 no
C(24) C(25) C(26) 123(2) yes
C(24) C(25) H(14) 116.1 no
C(26) C(25) H(14) 121.2 no
O(6) C(26) C(25) 120(2) yes
O(6) C(26) C(27) 121(2) yes
C(25) C(26) C(27) 118(2) yes
C(26) C(27) C(28) 120(2) yes
C(26) C(27) H(15) 118.9 no
C(28) C(27) H(15) 120.6 no
C(23) C(28) C(27) 121(2) yes
C(23) C(28) H(16) 118.7 no
C(27) C(28) H(16) 120.3 no
O(5) C(29) C(30) 122(2) yes
O(5) C(29) C(34) 118(2) yes
C(30) C(29) C(34) 120(2) yes
C(29) C(30) C(31) 119(2) yes
C(29) C(30) H(17) 119.1 no
C(31) C(30) H(17) 122.3 no
C(30) C(31) C(32) 123(2) yes
C(30) C(31) H(18) 118.5 no
C(32) C(31) H(18) 118.5 no
C(31) C(32) C(33) 117(2) yes
C(31) C(32) C(35) 123(2) yes
C(33) C(32) C(35) 120(2) yes
C(32) C(33) C(34) 121(2) yes
C(32) C(33) H(19) 121.5 no
C(34) C(33) H(19) 118.0 no
C(29) C(34) C(33) 120(2) yes
C(29) C(34) H(20) 118.1 no
C(33) C(34) H(20) 121.6 no
C(32) C(35) C(36) 177(2) yes
C(35) C(36) C(37) 177(2) yes
C(36) C(37) C(38) 120(3) yes
C(36) C(37) C(42) 121(2) yes
C(38) C(37) C(42) 118(2) yes
C(37) C(38) C(39) 120(2) yes
C(37) C(38) H(21) 119.0 no
C(39) C(38) H(21) 120.6 no
C(38) C(39) C(40) 120(2) yes
C(38) C(39) H(22) 122.0 no
C(40) C(39) H(22) 117.9 no
O(4) C(40) C(39) 121(2) yes
O(4) C(40) C(41) 118(2) yes
C(39) C(40) C(41) 121(2) yes
C(40) C(41) C(42) 118(2) yes
C(40) C(41) H(23) 120.3 no
C(42) C(41) H(23) 121.6 no
C(37) C(42) C(41) 122(2) yes
C(37) C(42) H(24) 121.0 no
C(41) C(42) H(24) 116.7 no
Si(3) C(43) C(44) 115(2) yes
Si(3) C(43) C(45) 112(2) yes
Si(3) C(43) H(25) 107.6 no
C(44) C(43) C(45) 110(2) yes
C(44) C(43) H(25) 105.2 no
C(45) C(43) H(25) 105.4 no
C(43) C(44) H(26) 109.3 no
C(43) C(44) H(27) 109.1 no
C(43) C(44) H(28) 110.6 no
H(26) C(44) H(27) 108.8 no
H(26) C(44) H(28) 110.2 no
H(27) C(44) H(28) 108.8 no
C(43) C(45) H(29) 112.5 no
C(43) C(45) H(30) 111.7 no
C(43) C(45) H(31) 110.7 no
H(29) C(45) H(30) 107.7 no
H(29) C(45) H(31) 107.2 no
H(30) C(45) H(31) 106.8 no
Si(3) C(46) C(47) 115(2) yes
Si(3) C(46) C(48) 110(1) yes
Si(3) C(46) H(32) 107.4 no
C(47) C(46) C(48) 109(2) yes
C(47) C(46) H(32) 107.6 no
C(48) C(46) H(32) 107.1 no
C(46) C(47) H(33) 109.7 no
C(46) C(47) H(34) 109.2 no
C(46) C(47) H(35) 111.1 no
H(33) C(47) H(34) 107.5 no
H(33) C(47) H(35) 109.8 no
H(34) C(47) H(35) 109.4 no
C(46) C(48) H(36) 110.0 no
C(46) C(48) H(37) 111.6 no
C(46) C(48) H(38) 111.3 no
H(36) C(48) H(37) 107.4 no
H(36) C(48) H(38) 107.5 no
H(37) C(48) H(38) 109.0 no
Si(1) C(49) C(50) 123(2) yes
Si(1) C(49) C(51) 107(1) yes
Si(1) C(49) H(39) 102.8 no
C(50) C(49) C(51) 115(2) yes
C(50) C(49) H(39) 102.8 no
C(51) C(49) H(39) 103.0 no
C(49) C(50) H(40) 107.8 no
C(49) C(50) H(41) 109.4 no
C(49) C(50) H(42) 109.7 no
H(40) C(50) H(41) 109.2 no
H(40) C(50) H(42) 109.3 no
H(41) C(50) H(42) 111.4 no
C(49) C(51) H(43) 109.8 no
C(49) C(51) H(44) 109.1 no
C(49) C(51) H(45) 110.8 no
H(43) C(51) H(44) 107.7 no
H(43) C(51) H(45) 110.4 no
H(44) C(51) H(45) 109.0 no
Si(1) C(52) C(53) 108(1) yes
Si(1) C(52) C(54) 113(1) yes
C(53) C(52) C(54) 109(2) yes
Si(2) C(55) C(56) 112(1) yes
Si(2) C(55) C(57) 116(1) yes
Si(2) C(55) H(46) 108.5 no
C(56) C(55) C(57) 105(1) yes
C(56) C(55) H(46) 107.4 no
C(57) C(55) H(46) 107.9 no
C(55) C(56) H(47) 109.3 no
C(55) C(56) H(48) 110.5 no
C(55) C(56) H(49) 109.5 no
H(47) C(56) H(48) 109.5 no
H(47) C(56) H(49) 108.1 no
H(48) C(56) H(49) 109.8 no
C(55) C(57) H(50) 110.1 no
C(55) C(57) H(51) 110.2 no
C(55) C(57) H(52) 108.9 no
H(50) C(57) H(51) 110.6 no
H(50) C(57) H(52) 108.7 no
H(51) C(57) H(52) 108.2 no
Si(2) C(58) C(59) 112(2) yes
Si(2) C(58) C(60) 113(2) yes
Si(2) C(58) H(53) 107.6 no
C(59) C(58) C(60) 110(2) yes
C(59) C(58) H(53) 106.4 no
C(60) C(58) H(53) 108.0 no
C(58) C(59) H(54) 112.8 no
C(58) C(59) H(55) 112.3 no
C(58) C(59) H(56) 110.2 no
H(54) C(59) H(55) 109.1 no
H(54) C(59) H(56) 106.5 no
H(55) C(59) H(56) 105.4 no
C(58) C(60) H(57) 108.3 no
C(58) C(60) H(58) 108.8 no
C(58) C(60) H(59) 108.8 no
H(57) C(60) H(58) 110.1 no
H(57) C(60) H(59) 110.9 no
H(58) C(60) H(59) 109.9 no
O(19) C(61) C(62) 122(2) yes
O(19) C(61) C(66) 120(2) yes
C(62) C(61) C(66) 118(2) yes
C(61) C(62) C(63) 122(1) yes
C(61) C(62) H(60) 117.9 no
C(63) C(62) H(60) 120.4 no
C(62) C(63) C(64) 119(1) yes
C(62) C(63) H(61) 120.8 no
C(64) C(63) H(61) 120.5 no
C(63) C(64) C(65) 120(1) yes
C(63) C(64) C(67) 120(2) yes
C(65) C(64) C(67) 120(2) yes
C(64) C(65) C(66) 119(1) yes
C(64) C(65) H(62) 121.2 no
C(66) C(65) H(62) 120.3 no
C(61) C(66) C(65) 122(2) yes
C(61) C(66) H(63) 119.5 no
C(65) C(66) H(63) 118.1 no
C(64) C(67) C(68) 180(2) yes
C(67) C(68) C(69) 177(2) yes
C(68) C(69) C(70) 124(1) yes
C(68) C(69) C(74) 119(1) yes
C(70) C(69) C(74) 117(1) yes
C(69) C(70) C(71) 122(1) yes
C(69) C(70) H(64) 119.0 no
C(71) C(70) H(64) 119.1 no
C(70) C(71) C(72) 119(1) yes
C(70) C(71) H(65) 122.2 no
C(72) C(71) H(65) 118.9 no
O(14) C(72) C(71) 120(1) yes
O(14) C(72) C(73) 119(1) yes
C(71) C(72) C(73) 121(1) yes
C(72) C(73) C(74) 118(1) yes
C(72) C(73) H(66) 120.3 no
C(74) C(73) H(66) 121.4 no
C(69) C(74) C(73) 123(1) yes
C(69) C(74) H(67) 120.5 no
C(73) C(74) H(67) 116.6 no
O(15) C(75) C(76) 122(2) yes
O(15) C(75) C(80) 117(2) yes
C(76) C(75) C(80) 120(1) yes
C(75) C(76) C(77) 120(1) yes
C(75) C(76) H(68) 119.6 no
C(77) C(76) H(68) 120.5 no
C(76) C(77) C(78) 122(2) yes
C(76) C(77) H(69) 117.8 no
C(78) C(77) H(69) 119.8 no
C(77) C(78) C(79) 118(1) yes
C(77) C(78) C(81) 124(2) yes
C(79) C(78) C(81) 119(2) yes
C(78) C(79) C(80) 121(1) yes
C(78) C(79) H(70) 119.2 no
C(80) C(79) H(70) 119.5 no
C(75) C(80) C(79) 118(1) yes
C(75) C(80) H(71) 119.8 no
C(79) C(80) H(71) 121.8 no
C(78) C(81) C(82) 176(2) yes
C(81) C(82) C(83) 178(2) yes
C(82) C(83) C(84) 121(2) yes
C(82) C(83) C(88) 120(2) yes
C(84) C(83) C(88) 119(1) yes
C(83) C(84) C(85) 120(2) yes
C(83) C(84) H(72) 120.4 no
C(85) C(84) H(72) 120.0 no
C(84) C(85) C(86) 119(2) yes
C(84) C(85) H(73) 119.5 no
C(86) C(85) H(73) 121.1 no
O(16) C(86) C(85) 114(2) yes
O(16) C(86) C(87) 123(2) yes
C(85) C(86) C(87) 123(2) yes
C(86) C(87) C(88) 117(1) yes
C(86) C(87) H(74) 120.4 no
C(88) C(87) H(74) 122.1 no
C(83) C(88) C(87) 122(1) yes
C(83) C(88) H(75) 119.0 no
C(87) C(88) H(75) 119.1 no
O(17) C(89) C(90) 120(2) yes
O(17) C(89) C(94) 122(2) yes
C(90) C(89) C(94) 118(1) yes
C(89) C(90) C(91) 121(2) yes
C(89) C(90) H(76) 120.3 no
C(91) C(90) H(76) 118.6 no
C(90) C(91) C(92) 121(2) yes
C(90) C(91) H(77) 118.5 no
C(92) C(91) H(77) 120.7 no
C(91) C(92) C(93) 118(1) yes
C(91) C(92) C(95) 121(2) yes
C(93) C(92) C(95) 121(2) yes
C(92) C(93) C(94) 122(1) yes
C(92) C(93) H(78) 119.4 no
C(94) C(93) H(78) 118.8 no
C(89) C(94) C(93) 120(1) yes
C(89) C(94) H(79) 119.0 no
C(93) C(94) H(79) 121.1 no
C(92) C(95) C(96) 179(2) yes
C(95) C(96) C(97) 177(2) yes
C(96) C(97) C(98) 122(2) yes
C(96) C(97) C(102) 119(2) yes
C(98) C(97) C(102) 119(1) yes
C(97) C(98) C(99) 121(1) yes
C(97) C(98) H(80) 119.7 no
C(99) C(98) H(80) 118.9 no
C(98) C(99) C(100) 121(1) yes
C(98) C(99) H(81) 119.4 no
C(100) C(99) H(81) 119.4 no
O(18) C(100) C(99) 124(1) yes
O(18) C(100) C(101) 118(1) yes
C(99) C(100) C(101) 118(1) yes
C(100) C(101) C(102) 121(1) yes
C(100) C(101) H(82) 118.6 no
C(102) C(101) H(82) 120.7 no
C(97) C(102) C(101) 120(1) yes
C(97) C(102) H(83) 120.7 no
C(101) C(102) H(83) 119.2 no
Si(9) C(103) C(104) 112(1) yes
Si(9) C(103) C(105) 114(1) yes
Si(9) C(103) H(84) 106.3 no
C(104) C(103) C(105) 111(1) yes
C(104) C(103) H(84) 106.1 no
C(105) C(103) H(84) 106.9 no
C(103) C(104) H(85) 110.0 no
C(103) C(104) H(86) 109.9 no
C(103) C(104) H(87) 109.3 no
H(85) C(104) H(86) 110.1 no
H(85) C(104) H(87) 108.8 no
H(86) C(104) H(87) 108.7 no
C(103) C(105) H(88) 109.5 no
C(103) C(105) H(89) 108.6 no
C(103) C(105) H(90) 109.1 no
H(88) C(105) H(89) 109.9 no
H(88) C(105) H(90) 110.7 no
H(89) C(105) H(90) 109.1 no
Si(9) C(106) C(107) 110(1) yes
Si(9) C(106) C(108) 118(2) yes
Si(9) C(106) H(91) 105.7 no
C(107) C(106) C(108) 110(2) yes
C(107) C(106) H(91) 104.9 no
C(108) C(106) H(91) 107.3 no
C(106) C(107) H(92) 109.4 no
C(106) C(107) H(93) 109.1 no
C(106) C(107) H(94) 110.5 no
H(92) C(107) H(93) 108.0 no
H(92) C(107) H(94) 109.9 no
H(93) C(107) H(94) 109.9 no
C(106) C(108) H(95) 112.5 no
C(106) C(108) H(96) 108.3 no
C(106) C(108) H(97) 107.6 no
H(95) C(108) H(96) 112.2 no
H(95) C(108) H(97) 110.0 no
H(96) C(108) H(97) 105.8 no
Si(7) C(109) C(110) 118(2) yes
Si(7) C(109) C(111) 109(1) yes
Si(7) C(109) H(98) 103.8 no
C(110) C(109) C(111) 117(2) yes
C(110) C(109) H(98) 104.1 no
C(111) C(109) H(98) 102.8 no
C(109) C(110) H(99) 109.7 no
C(109) C(110) H(100) 111.2 no
C(109) C(110) H(101) 108.7 no
H(99) C(110) H(100) 110.5 no
H(99) C(110) H(101) 107.0 no
H(100) C(110) H(101) 109.6 no
C(109) C(111) H(102) 109.2 no
C(109) C(111) H(103) 107.5 no
C(109) C(111) H(104) 109.3 no
H(102) C(111) H(103) 109.9 no
H(102) C(111) H(104) 111.5 no
H(103) C(111) H(104) 109.4 no
Si(7) C(112) C(113) 113(1) yes
Si(7) C(112) C(114) 112(1) yes
Si(7) C(112) H(105) 107.8 no
C(113) C(112) C(114) 107(2) yes
C(113) C(112) H(105) 108.5 no
C(114) C(112) H(105) 108.4 no
C(112) C(113) H(106) 108.3 no
C(112) C(113) H(107) 110.5 no
C(112) C(113) H(108) 110.0 no
H(106) C(113) H(107) 108.8 no
H(106) C(113) H(108) 108.2 no
H(107) C(113) H(108) 111.0 no
C(112) C(114) H(109) 111.6 no
C(112) C(114) H(110) 109.1 no
C(112) C(114) H(111) 109.5 no
H(109) C(114) H(110) 109.8 no
H(109) C(114) H(111) 109.9 no
H(110) C(114) H(111) 106.8 no
Si(8) C(115) C(116) 113(1) yes
Si(8) C(115) C(117) 113(1) yes
Si(8) C(115) H(112) 107.0 no
C(116) C(115) C(117) 111(1) yes
C(116) C(115) H(112) 105.6 no
C(117) C(115) H(112) 106.7 no
C(115) C(116) H(113) 109.7 no
C(115) C(116) H(114) 109.9 no
C(115) C(116) H(115) 109.3 no
H(113) C(116) H(114) 110.0 no
H(113) C(116) H(115) 108.6 no
H(114) C(116) H(115) 109.3 no
C(115) C(117) H(116) 110.4 no
C(115) C(117) H(117) 109.3 no
C(115) C(117) H(118) 110.7 no
H(116) C(117) H(117) 108.3 no
H(116) C(117) H(118) 110.2 no
H(117) C(117) H(118) 107.8 no
Si(8) C(118) C(119) 114(1) yes
Si(8) C(118) C(120) 115(1) yes
Si(8) C(118) H(119) 105.7 no
C(119) C(118) C(120) 110(1) yes
C(119) C(118) H(119) 106.2 no
C(120) C(118) H(119) 106.2 no
C(118) C(119) H(120) 109.8 no
C(118) C(119) H(121) 110.4 no
C(118) C(119) H(122) 109.3 no
H(120) C(119) H(121) 110.0 no
H(120) C(119) H(122) 108.2 no
H(121) C(119) H(122) 109.0 no
C(118) C(120) H(123) 108.9 no
C(118) C(120) H(124) 109.9 no
C(118) C(120) H(125) 109.9 no
H(123) C(120) H(124) 108.8 no
H(123) C(120) H(125) 108.8 no
H(124) C(120) H(125) 110.5 no
O(9) C(121) C(122) 120(2) yes
O(9) C(121) C(126) 119(2) yes
C(122) C(121) C(126) 121(2) yes
C(121) C(122) C(123) 120(2) yes
C(121) C(122) H(126) 121.0 no
C(123) C(122) H(126) 119.0 no
C(122) C(123) C(124) 123(2) yes
C(122) C(123) H(127) 119.0 no
C(124) C(123) H(127) 117.6 no
C(123) C(124) C(125) 114(2) yes
C(123) C(124) C(127) 121(2) yes
C(125) C(124) C(127) 126(2) yes
C(124) C(125) C(126) 124(2) yes
C(124) C(125) H(128) 117.6 no
C(126) C(125) H(128) 118.2 no
C(121) C(126) C(125) 118(2) yes
C(121) C(126) H(129) 121.9 no
C(125) C(126) H(129) 120.2 no
C(124) C(127) C(128) 176(2) yes
C(127) C(128) C(129) 176(2) yes
C(128) C(129) C(130) 120(2) yes
C(128) C(129) C(134) 125(2) yes
C(130) C(129) C(134) 116(1) yes
C(129) C(130) C(131) 122(2) yes
C(129) C(130) H(130) 120.8 no
C(131) C(130) H(130) 117.1 no
C(130) C(131) C(132) 120(2) yes
C(130) C(131) H(131) 120.8 no
C(132) C(131) H(131) 119.2 no
O(12) C(132) C(131) 118(2) yes
O(12) C(132) C(133) 123(2) yes
C(131) C(132) C(133) 119(2) yes
C(132) C(133) C(134) 119(2) yes
C(132) C(133) H(132) 118.6 no
C(134) C(133) H(132) 122.2 no
C(129) C(134) C(133) 124(2) yes
C(129) C(134) H(133) 117.8 no
C(133) C(134) H(133) 118.4 no
O(13) C(135) C(136) 117(2) yes
O(13) C(135) C(140) 123(2) yes
C(136) C(135) C(140) 119(2) yes
C(135) C(136) C(137) 118(2) yes
C(135) C(136) H(134) 120.4 no
C(137) C(136) H(134) 121.7 no
C(136) C(137) C(138) 124(2) yes
C(136) C(137) H(135) 117.4 no
C(138) C(137) H(135) 118.3 no
C(137) C(138) C(139) 114(1) yes
C(137) C(138) C(141) 121(2) yes
C(139) C(138) C(141) 125(2) yes
C(138) C(139) C(140) 123(2) yes
C(138) C(139) H(136) 118.6 no
C(140) C(139) H(136) 118.5 no
C(135) C(140) C(139) 122(2) yes
C(135) C(140) H(137) 118.7 no
C(139) C(140) H(137) 119.6 no
C(138) C(141) C(142) 178(2) yes
C(141) C(142) C(143) 178(2) yes
C(142) C(143) C(144) 120(1) yes
C(142) C(143) C(148) 121(1) yes
C(144) C(143) C(148) 118(1) yes
C(143) C(144) C(145) 123(1) yes
C(143) C(144) H(138) 117.2 no
C(145) C(144) H(138) 120.2 no
C(144) C(145) C(146) 120(1) yes
C(144) C(145) H(139) 119.3 no
C(146) C(145) H(139) 121.0 no
O(7) C(146) C(145) 123(1) yes
O(7) C(146) C(147) 119(1) yes
C(145) C(146) C(147) 119(1) yes
C(146) C(147) C(148) 119(1) yes
C(146) C(147) H(140) 121.0 no
C(148) C(147) H(140) 119.8 no
C(143) C(148) C(147) 121(1) yes
C(143) C(148) H(141) 119.2 no
C(147) C(148) H(141) 119.5 no
O(8) C(149) C(150) 121(2) yes
O(8) C(149) C(154) 120(2) yes
C(150) C(149) C(154) 119(2) yes
C(149) C(150) C(151) 121(2) yes
C(149) C(150) H(142) 118.4 no
C(151) C(150) H(142) 121.0 no
C(150) C(151) C(152) 122(2) yes
C(150) C(151) H(143) 117.3 no
C(152) C(151) H(143) 120.3 no
C(151) C(152) C(153) 117(2) yes
C(151) C(152) C(155) 120(2) yes
C(153) C(152) C(155) 124(2) yes
C(152) C(153) C(154) 122(2) yes
C(152) C(153) H(144) 119.2 no
C(154) C(153) H(144) 119.1 no
C(149) C(154) C(153) 120(2) yes
C(149) C(154) H(145) 120.1 no
C(153) C(154) H(145) 120.3 no
C(152) C(155) C(156) 180(2) yes
C(155) C(156) C(157) 176(2) yes
C(156) C(157) C(158) 126(2) yes
C(156) C(157) C(162) 112(2) yes
C(156) C(157) C(165) 113(2) yes
C(156) C(157) C(184) 133(3) yes
C(158) C(157) C(162) 110(3) yes
C(158) C(157) C(165) 95(3) yes
C(158) C(157) C(184) 48(3) yes
C(162) C(157) C(165) 95(2) yes
C(162) C(157) C(184) 65(3) yes
C(165) C(157) C(184) 114(3) yes
C(157) C(158) C(159) 124(3) yes
C(157) C(158) C(184) 75(4) yes
C(159) C(158) C(184) 68(4) yes
C(158) C(159) C(160) 116(3) yes
C(158) C(159) C(163) 111(3) yes
C(158) C(159) C(184) 47(3) yes
C(160) C(159) C(163) 52(2) yes
C(160) C(159) C(184) 76(3) yes
C(163) C(159) C(184) 106(3) yes
O(10) C(160) C(159) 121(3) yes
O(10) C(160) C(161) 107(3) yes
O(10) C(160) C(163) 93(3) yes
O(10) C(160) C(184) 154(3) yes
C(159) C(160) C(161) 133(4) yes
C(159) C(160) C(163) 79(3) yes
C(159) C(160) C(184) 59(3) yes
C(161) C(160) C(163) 100(3) yes
C(161) C(160) C(184) 78(3) yes
C(163) C(160) C(184) 111(3) yes
C(160) C(161) C(162) 117(3) yes
C(160) C(161) C(163) 41(2) yes
C(160) C(161) C(184) 63(3) yes
C(162) C(161) C(163) 111(3) yes
C(162) C(161) C(184) 57(2) yes
C(163) C(161) C(184) 81(3) yes
C(157) C(162) C(161) 113(3) yes
C(157) C(162) C(184) 56(3) yes
C(161) C(162) C(184) 71(3) yes
O(11) C(163) C(159) 132(3) yes
O(11) C(163) C(160) 113(3) yes
O(11) C(163) C(161) 115(2) yes
O(11) C(163) C(164) 107(3) yes
C(159) C(163) C(160) 49(2) yes
C(159) C(163) C(161) 79(2) yes
C(159) C(163) C(164) 116(3) yes
C(160) C(163) C(161) 39(2) yes
C(160) C(163) C(164) 129(4) yes
C(161) C(163) C(164) 96(3) yes
C(163) C(164) C(165) 114(4) yes
C(157) C(165) C(164) 122(4) yes
Si(4) C(166) C(167) 115(1) yes
Si(4) C(166) C(168) 110(1) yes
Si(4) C(166) H(146) 107.6 no
C(167) C(166) C(168) 111(2) yes
C(167) C(166) H(146) 107.1 no
C(168) C(166) H(146) 106.3 no
C(166) C(167) H(147) 109.1 no
C(166) C(167) H(148) 109.9 no
C(166) C(167) H(149) 109.6 no
H(147) C(167) H(148) 108.8 no
H(147) C(167) H(149) 109.1 no
H(148) C(167) H(149) 110.3 no
C(166) C(168) H(150) 110.0 no
C(166) C(168) H(151) 110.4 no
C(166) C(168) H(152) 110.9 no
H(150) C(168) H(151) 108.1 no
H(150) C(168) H(152) 108.6 no
H(151) C(168) H(152) 108.9 no
Si(4) C(169) C(170) 115(2) yes
Si(4) C(169) C(171) 107(2) yes
C(170) C(169) C(171) 107(2) yes
C(169) C(170) H(153) 108.2 no
C(169) C(170) H(154) 109.5 no
C(169) C(170) H(155) 107.3 no
H(153) C(170) H(154) 112.7 no
H(153) C(170) H(155) 109.2 no
H(154) C(170) H(155) 109.8 no
C(169) C(171) H(156) 110.2 no
C(169) C(171) H(157) 107.6 no
C(169) C(171) H(158) 111.7 no
H(156) C(171) H(157) 106.7 no
H(156) C(171) H(158) 112.8 no
H(157) C(171) H(158) 107.6 no
Si(5) C(172) C(173) 112(3) yes
Si(5) C(172) C(174) 118(4) yes
C(173) C(172) C(174) 127(5) yes
Si(5) C(175) C(176) 117(6) yes
Si(5) C(175) C(177) 104(3) yes
C(176) C(175) C(177) 139(7) yes
Si(6) C(178) C(179) 110(1) yes
Si(6) C(178) C(180) 114(1) yes
Si(6) C(178) H(159) 107.6 no
C(179) C(178) C(180) 111(2) yes
C(179) C(178) H(159) 107.7 no
C(180) C(178) H(159) 107.2 no
C(178) C(179) H(160) 110.0 no
C(178) C(179) H(161) 108.5 no
C(178) C(179) H(162) 109.9 no
H(160) C(179) H(161) 109.1 no
H(160) C(179) H(162) 110.6 no
H(161) C(179) H(162) 108.7 no
C(178) C(180) H(163) 109.6 no
C(178) C(180) H(164) 109.4 no
C(178) C(180) H(165) 110.0 no
H(163) C(180) H(164) 108.7 no
H(163) C(180) H(165) 109.5 no
H(164) C(180) H(165) 109.5 no
Si(6) C(181) C(182) 106(2) yes
Si(6) C(181) C(183) 114(3) yes
Si(6) C(181) H(166) 112.4 no
C(182) C(181) C(183) 101(3) yes
C(182) C(181) H(166) 110.2 no
C(183) C(181) H(166) 111.6 no
C(181) C(182) H(167) 111.2 no
C(181) C(182) H(168) 110.9 no
C(181) C(182) H(169) 110.2 no
H(167) C(182) H(168) 108.2 no
H(167) C(182) H(169) 108.1 no
H(168) C(182) H(169) 108.1 no
C(181) C(183) H(170) 104.7 no
C(181) C(183) H(171) 108.8 no
C(181) C(183) H(172) 105.8 no
H(170) C(183) H(171) 112.0 no
H(170) C(183) H(172) 110.0 no
H(171) C(183) H(172) 114.8 no
C(157) C(184) C(158) 57(3) yes
C(157) C(184) C(159) 109(4) yes
C(157) C(184) C(160) 118(4) yes
C(157) C(184) C(161) 99(4) yes
C(157) C(184) C(162) 59(3) yes
C(158) C(184) C(159) 66(4) yes
C(158) C(184) C(160) 104(5) yes
C(158) C(184) C(161) 124(5) yes
C(158) C(184) C(162) 113(5) yes
C(159) C(184) C(160) 44(2) yes
C(159) C(184) C(161) 82(3) yes
C(159) C(184) C(162) 123(4) yes
C(160) C(184) C(161) 39(2) yes
C(160) C(184) C(162) 89(3) yes
C(161) C(184) C(162) 51(2) yes

loop_
_geom_bond_atom_site_label_1
_geom_bond_atom_site_label_2
_geom_bond_distance
_geom_bond_publ_flag
Si(1) O(1) 1.616(9) yes
Si(1) O(2) 1.624(9) yes
Si(1) C(49) 1.87(2) yes
Si(1) C(52) 1.87(2) yes
Si(2) O(5) 1.67(1) yes
Si(2) O(6) 1.63(1) yes
Si(2) C(55) 1.83(1) yes
Si(2) C(58) 1.87(2) yes
Si(3) O(3) 1.63(1) yes
Si(3) O(4) 1.66(1) yes
Si(3) C(43) 1.84(2) yes
Si(3) C(46) 1.89(2) yes
Si(4) O(7) 1.62(1) yes
Si(4) O(8) 1.659(9) yes
Si(4) C(166) 1.87(2) yes
Si(4) C(169) 1.88(2) yes
Si(5) O(9) 1.61(1) yes
Si(5) O(10) 1.74(3) yes
Si(5) O(11) 1.66(2) yes
Si(5) C(172) 1.94(4) yes
Si(5) C(175) 2.08(4) yes
Si(6) O(12) 1.61(1) yes
Si(6) O(13) 1.63(1) yes
Si(6) C(178) 1.87(2) yes
Si(6) C(181) 1.87(2) yes
Si(7) O(14) 1.617(9) yes
Si(7) O(15) 1.625(9) yes
Si(7) C(109) 1.91(2) yes
Si(7) C(112) 1.82(2) yes
Si(8) O(16) 1.63(1) yes
Si(8) O(17) 1.678(9) yes
Si(8) C(115) 1.84(1) yes
Si(8) C(118) 1.84(1) yes
Si(9) O(18) 1.61(1) yes
Si(9) O(19) 1.623(9) yes
Si(9) C(103) 1.85(1) yes
Si(9) C(106) 1.85(2) yes
O(1) C(15) 1.37(1) yes
O(2) C(12) 1.37(1) yes
O(3) C(1) 1.39(2) yes
O(4) C(40) 1.40(2) yes
O(5) C(29) 1.40(2) yes
O(6) C(26) 1.37(2) yes
O(7) C(146) 1.37(1) yes
O(8) C(149) 1.36(2) yes
O(9) C(121) 1.40(2) yes
O(10) C(160) 1.55(3) yes
O(11) C(163) 1.42(3) yes
O(12) C(132) 1.42(2) yes
O(13) C(135) 1.41(2) yes
O(14) C(72) 1.39(1) yes
O(15) C(75) 1.39(1) yes
O(16) C(86) 1.40(2) yes
O(17) C(89) 1.37(1) yes
O(18) C(100) 1.37(2) yes
O(19) C(61) 1.39(2) yes
C(1) C(2) 1.38(2) yes
C(1) C(6) 1.37(2) yes
C(2) C(3) 1.34(2) yes
C(2) H(1) 0.96 no
C(3) C(4) 1.37(2) yes
C(3) H(2) 0.95 no
C(4) C(5) 1.36(2) yes
C(4) C(7) 1.44(2) yes
C(5) C(6) 1.36(2) yes
C(5) H(3) 0.92 no
C(6) H(4) 0.93 no
C(7) C(8) 1.22(2) yes
C(8) C(9) 1.42(2) yes
C(9) C(10) 1.34(2) yes
C(9) C(14) 1.39(2) yes
C(10) C(11) 1.36(2) yes
C(10) H(5) 0.94 no
C(11) C(12) 1.39(2) yes
C(11) H(6) 0.95 no
C(12) C(13) 1.36(2) yes
C(13) C(14) 1.38(2) yes
C(13) H(7) 0.95 no
C(14) H(8) 0.95 no
C(15) C(16) 1.35(2) yes
C(15) C(20) 1.35(2) yes
C(16) C(17) 1.38(2) yes
C(16) H(9) 0.95 no
C(17) C(18) 1.36(2) yes
C(17) H(10) 0.94 no
C(18) C(19) 1.39(2) yes
C(18) C(21) 1.46(2) yes
C(19) C(20) 1.39(2) yes
C(19) H(11) 0.95 no
C(20) H(12) 0.94 no
C(21) C(22) 1.20(2) yes
C(22) C(23) 1.46(2) yes
C(23) C(24) 1.36(2) yes
C(23) C(28) 1.34(2) yes
C(24) C(25) 1.41(2) yes
C(24) H(13) 0.97 no
C(25) C(26) 1.32(2) yes
C(25) H(14) 0.97 no
C(26) C(27) 1.33(2) yes
C(27) C(28) 1.39(2) yes
C(27) H(15) 0.94 no
C(28) H(16) 0.94 no
C(29) C(30) 1.35(2) yes
C(29) C(34) 1.38(2) yes
C(30) C(31) 1.37(2) yes
C(30) H(17) 0.95 no
C(31) C(32) 1.37(2) yes
C(31) H(18) 0.94 no
C(32) C(33) 1.38(2) yes
C(32) C(35) 1.41(2) yes
C(33) C(34) 1.37(2) yes
C(33) H(19) 0.96 no
C(34) H(20) 0.97 no
C(35) C(36) 1.16(2) yes
C(36) C(37) 1.46(2) yes
C(37) C(38) 1.33(2) yes
C(37) C(42) 1.38(2) yes
C(38) C(39) 1.38(2) yes
C(38) H(21) 0.94 no
C(39) C(40) 1.36(2) yes
C(39) H(22) 0.94 no
C(40) C(41) 1.34(2) yes
C(41) C(42) 1.36(2) yes
C(41) H(23) 0.95 no
C(42) H(24) 0.96 no
C(43) C(44) 1.43(3) yes
C(43) C(45) 1.54(3) yes
C(43) H(25) 0.95 no
C(44) H(26) 0.95 no
C(44) H(27) 0.96 no
C(44) H(28) 0.95 no
C(45) H(29) 0.96 no
C(45) H(30) 0.96 no
C(45) H(31) 0.97 no
C(46) C(47) 1.41(3) yes
C(46) C(48) 1.55(2) yes
C(46) H(32) 0.95 no
C(47) H(33) 0.96 no
C(47) H(34) 0.96 no
C(47) H(35) 0.94 no
C(48) H(36) 0.97 no
C(48) H(37) 0.95 no
C(48) H(38) 0.95 no
C(49) C(50) 1.35(2) yes
C(49) C(51) 1.57(2) yes
C(49) H(39) 0.95 no
C(50) H(40) 0.96 no
C(50) H(41) 0.94 no
C(50) H(42) 0.94 no
C(51) H(43) 0.95 no
C(51) H(44) 0.97 no
C(51) H(45) 0.94 no
C(52) C(53) 1.60(2) yes
C(52) C(54) 1.49(2) yes
C(55) C(56) 1.49(2) yes
C(55) C(57) 1.50(2) yes
C(55) H(46) 0.95 no
C(56) H(47) 0.96 no
C(56) H(48) 0.94 no
C(56) H(49) 0.96 no
C(57) H(50) 0.94 no
C(57) H(51) 0.95 no
C(57) H(52) 0.97 no
C(58) C(59) 1.49(3) yes
C(58) C(60) 1.48(2) yes
C(58) H(53) 0.94 no
C(59) H(54) 0.94 no
C(59) H(55) 0.96 no
C(59) H(56) 0.99 no
C(60) H(57) 0.94 no
C(60) H(58) 0.95 no
C(60) H(59) 0.94 no
C(61) C(62) 1.38(2) yes
C(61) C(66) 1.31(2) yes
C(62) C(63) 1.39(2) yes
C(62) H(60) 0.95 no
C(63) C(64) 1.36(2) yes
C(63) H(61) 0.94 no
C(64) C(65) 1.39(2) yes
C(64) C(67) 1.49(2) yes
C(65) C(66) 1.40(2) yes
C(65) H(62) 0.96 no
C(66) H(63) 0.96 no
C(67) C(68) 1.20(2) yes
C(68) C(69) 1.40(2) yes
C(69) C(70) 1.36(2) yes
C(69) C(74) 1.38(2) yes
C(70) C(71) 1.39(2) yes
C(70) H(64) 0.93 no
C(71) C(72) 1.38(2) yes
C(71) H(65) 0.94 no
C(72) C(73) 1.35(2) yes
C(73) C(74) 1.39(2) yes
C(73) H(66) 0.95 no
C(74) H(67) 0.95 no
C(75) C(76) 1.39(2) yes
C(75) C(80) 1.36(2) yes
C(76) C(77) 1.33(2) yes
C(76) H(68) 0.95 no
C(77) C(78) 1.38(2) yes
C(77) H(69) 0.95 no
C(78) C(79) 1.39(2) yes
C(78) C(81) 1.44(2) yes
C(79) C(80) 1.39(2) yes
C(79) H(70) 0.94 no
C(80) H(71) 0.95 no
C(81) C(82) 1.18(2) yes
C(82) C(83) 1.46(2) yes
C(83) C(84) 1.40(2) yes
C(83) C(88) 1.36(2) yes
C(84) C(85) 1.38(2) yes
C(84) H(72) 0.95 no
C(85) C(86) 1.36(2) yes
C(85) H(73) 0.94 no
C(86) C(87) 1.35(2) yes
C(87) C(88) 1.39(2) yes
C(87) H(74) 0.95 no
C(88) H(75) 0.95 no
C(89) C(90) 1.36(2) yes
C(89) C(94) 1.32(2) yes
C(90) C(91) 1.35(2) yes
C(90) H(76) 0.97 no
C(91) C(92) 1.34(2) yes
C(91) H(77) 0.96 no
C(92) C(93) 1.33(2) yes
C(92) C(95) 1.45(2) yes
C(93) C(94) 1.38(2) yes
C(93) H(78) 0.95 no
C(94) H(79) 0.94 no
C(95) C(96) 1.21(2) yes
C(96) C(97) 1.45(2) yes
C(97) C(98) 1.35(2) yes
C(97) C(102) 1.37(2) yes
C(98) C(99) 1.38(2) yes
C(98) H(80) 0.95 no
C(99) C(100) 1.39(2) yes
C(99) H(81) 0.95 no
C(100) C(101) 1.36(2) yes
C(101) C(102) 1.42(2) yes
C(101) H(82) 0.95 no
C(102) H(83) 0.94 no
C(103) C(104) 1.55(2) yes
C(103) C(105) 1.48(2) yes
C(103) H(84) 0.95 no
C(104) H(85) 0.95 no
C(104) H(86) 0.95 no
C(104) H(87) 0.96 no
C(105) H(88) 0.94 no
C(105) H(89) 0.96 no
C(105) H(90) 0.95 no
C(106) C(107) 1.49(2) yes
C(106) C(108) 1.35(3) yes
C(106) H(91) 0.95 no
C(107) H(92) 0.96 no
C(107) H(93) 0.96 no
C(107) H(94) 0.94 no
C(108) H(95) 0.91 no
C(108) H(96) 0.96 no
C(108) H(97) 0.98 no
C(109) C(110) 1.41(3) yes
C(109) C(111) 1.47(2) yes
C(109) H(98) 0.96 no
C(110) H(99) 0.96 no
C(110) H(100) 0.93 no
C(110) H(101) 0.97 no
C(111) H(102) 0.94 no
C(111) H(103) 0.96 no
C(111) H(104) 0.94 no
C(112) C(113) 1.56(2) yes
C(112) C(114) 1.52(2) yes
C(112) H(105) 0.95 no
C(113) H(106) 0.97 no
C(113) H(107) 0.94 no
C(113) H(108) 0.95 no
C(114) H(109) 0.93 no
C(114) H(110) 0.97 no
C(114) H(111) 0.97 no
C(115) C(116) 1.53(2) yes
C(115) C(117) 1.51(2) yes
C(115) H(112) 0.94 no
C(116) H(113) 0.95 no
C(116) H(114) 0.94 no
C(116) H(115) 0.96 no
C(117) H(116) 0.94 no
C(117) H(117) 0.97 no
C(117) H(118) 0.95 no
C(118) C(119) 1.52(2) yes
C(118) C(120) 1.50(2) yes
C(118) H(119) 0.95 no
C(119) H(120) 0.95 no
C(119) H(121) 0.94 no
C(119) H(122) 0.96 no
C(120) H(123) 0.96 no
C(120) H(124) 0.94 no
C(120) H(125) 0.94 no
C(121) C(122) 1.32(2) yes
C(121) C(126) 1.34(2) yes
C(122) C(123) 1.38(2) yes
C(122) H(126) 0.95 no
C(123) C(124) 1.37(2) yes
C(123) H(127) 0.96 no
C(124) C(125) 1.36(2) yes
C(124) C(127) 1.43(2) yes
C(125) C(126) 1.40(2) yes
C(125) H(128) 0.96 no
C(126) H(129) 0.95 no
C(127) C(128) 1.20(2) yes
C(128) C(129) 1.39(2) yes
C(129) C(130) 1.34(2) yes
C(129) C(134) 1.36(2) yes
C(130) C(131) 1.38(2) yes
C(130) H(130) 0.96 no
C(131) C(132) 1.32(2) yes
C(131) H(131) 0.97 no
C(132) C(133) 1.38(2) yes
C(133) C(134) 1.32(2) yes
C(133) H(132) 0.96 no
C(134) H(133) 0.94 no
C(135) C(136) 1.30(2) yes
C(135) C(140) 1.33(2) yes
C(136) C(137) 1.40(2) yes
C(136) H(134) 0.95 no
C(137) C(138) 1.34(2) yes
C(137) H(135) 0.95 no
C(138) C(139) 1.33(2) yes
C(138) C(141) 1.42(2) yes
C(139) C(140) 1.34(2) yes
C(139) H(136) 0.94 no
C(140) H(137) 0.95 no
C(141) C(142) 1.21(2) yes
C(142) C(143) 1.46(2) yes
C(143) C(144) 1.36(2) yes
C(143) C(148) 1.35(2) yes
C(144) C(145) 1.37(2) yes
C(144) H(138) 0.95 no
C(145) C(146) 1.38(2) yes
C(145) H(139) 0.95 no
C(146) C(147) 1.38(2) yes
C(147) C(148) 1.41(2) yes
C(147) H(140) 0.95 no
C(148) H(141) 0.95 no
C(149) C(150) 1.36(2) yes
C(149) C(154) 1.37(2) yes
C(150) C(151) 1.37(2) yes
C(150) H(142) 0.96 no
C(151) C(152) 1.34(2) yes
C(151) H(143) 0.96 no
C(152) C(153) 1.38(2) yes
C(152) C(155) 1.41(2) yes
C(153) C(154) 1.38(2) yes
C(153) H(144) 0.95 no
C(154) H(145) 0.95 no
C(155) C(156) 1.17(2) yes
C(156) C(157) 1.47(2) yes
C(157) C(158) 1.25(3) yes
C(157) C(162) 1.49(4) yes
C(157) C(165) 1.38(4) yes
C(157) C(184) 1.45(6) yes
C(158) C(159) 1.40(4) yes
C(158) C(184) 1.12(6) yes
C(159) C(160) 1.15(3) yes
C(159) C(163) 1.49(4) yes
C(159) C(184) 1.42(6) yes
C(160) C(161) 1.15(3) yes
C(160) C(163) 1.20(3) yes
C(160) C(184) 1.61(6) yes
C(161) C(162) 1.46(4) yes
C(161) C(163) 1.80(4) yes
C(161) C(184) 1.77(6) yes
C(162) C(184) 1.57(6) yes
C(163) C(164) 1.26(4) yes
C(164) C(165) 1.51(5) yes
C(166) C(167) 1.41(2) yes
C(166) C(168) 1.53(2) yes
C(166) H(146) 0.95 no
C(167) H(147) 0.96 no
C(167) H(148) 0.95 no
C(167) H(149) 0.94 no
C(168) H(150) 0.96 no
C(168) H(151) 0.96 no
C(168) H(152) 0.95 no
C(169) C(170) 1.42(3) yes
C(169) C(171) 1.55(3) yes
C(170) H(153) 0.94 no
C(170) H(154) 0.93 no
C(170) H(155) 0.97 no
C(171) H(156) 0.94 no
C(171) H(157) 1.00 no
C(171) H(158) 0.93 no
C(172) C(173) 1.34(4) yes
C(172) C(174) 1.16(5) yes
C(175) C(176) 0.91(7) yes
C(175) C(177) 1.53(4) yes
C(178) C(179) 1.52(2) yes
C(178) C(180) 1.50(2) yes
C(178) H(159) 0.95 no
C(179) H(160) 0.94 no
C(179) H(161) 0.96 no
C(179) H(162) 0.95 no
C(180) H(163) 0.95 no
C(180) H(164) 0.95 no
C(180) H(165) 0.94 no
C(181) C(182) 1.52(3) yes
C(181) C(183) 1.23(4) yes
C(181) H(166) 0.95 no
C(182) H(167) 0.96 no
C(182) H(168) 0.96 no
C(182) H(169) 0.96 no
C(183) H(170) 0.96 no
C(183) H(171) 0.91 no
C(183) H(172) 0.93 no

loop_
_geom_contact_atom_site_label_1
_geom_contact_atom_site_label_2
_geom_contact_distance
_geom_contact_site_symmetry_2
_geom_contact_publ_flag
O(9) C(101) 3.52(2) 1_554 no
O(13) C(168) 3.60(2) 2_656 no
O(19) C(51) 3.36(2) 1_565 no
C(28) C(153) 3.60(2) . no
C(31) C(184) 3.35(6) . no
C(32) C(184) 3.59(6) . no
C(47) C(162) 3.58(4) 2_767 no
C(72) C(139) 3.59(2) 2_666 no
C(86) C(88) 3.57(2) 2_666 no
C(89) C(165) 3.53(5) . no
C(90) C(165) 3.21(5) . no
C(90) C(164) 3.58(5) . no
